data_4078504
loop_
_publ_author_name
'Nakajima, Takayuki'
'Kurai, Sachi'
'Noda, Sayo'
'Zouda, Maki'
'Kure, Bunsho'
'Tanase, Tomoaki'

_publ_section_title
;
 Cyclic Trinuclear Rh2M Complexes (M = Rh, Pt, Pd, Ni) Supported
 bymeso-1,3-Bis[(diphenylphosphinomethyl)phenylphosphino]propane
;
_journal_issue 11
_journal_name_full Organometallics
_journal_page_first 4283
_journal_paper_doi 10.1021/om300278k
_journal_volume 31
_journal_year 2012
_chemical_formula_moiety 'C62.50 H59 Br2 Cl9 F6 Hg N2 P5 Rh3'
_chemical_formula_sum 'C62.5 H59 Br2 Cl9 F6 Hg N2 P5 Rh3'
_chemical_formula_weight 2095.22
_space_group_IT_number 14
_symmetry_cell_setting monoclinic
_symmetry_Int_Tables_number 14
_symmetry_space_group_name_Hall '-P 2ybc'
_symmetry_space_group_name_H-M 'P 1 21/c 1'
_atom_sites_solution_hydrogens geom
_atom_sites_solution_primary direct
_atom_sites_solution_secondary difmap
_cell_angle_alpha 90.0000
_cell_angle_beta 90.263(7)
_cell_angle_gamma 90.0000
_cell_formula_units_Z 4
_cell_length_a 10.164(7)
_cell_length_b 40.57(3)
_cell_length_c 18.108(13)
_cell_measurement_reflns_used 14889
_cell_measurement_temperature 153
_cell_measurement_theta_max 27.43
_cell_measurement_theta_min 3.05
_cell_volume 7467(9)
_computing_cell_refinement CrystalClear
_computing_data_collection 'CrystalClear (Rigaku Inc., 2008)'
_computing_data_reduction CrystalClear
_computing_molecular_graphics 'CrystalStructure 4.0'
_computing_publication_material 'CrystalStructure 4.0 (Rigaku, 2010)'
_computing_structure_refinement 'SHELXL97 (Sheldrick, 2008)'
_computing_structure_solution 'SIR92 (Altomare, et al., 1994)'
_diffrn_ambient_temperature 153
_diffrn_detector_area_resol_mean 7.111
_diffrn_measured_fraction_theta_full 0.902
_diffrn_measured_fraction_theta_max 0.902
_diffrn_measurement_device_type 'Rigaku Saturn724'
_diffrn_measurement_method \w
_diffrn_radiation_type 'Mo K\a'
_diffrn_radiation_wavelength 0.71075
_diffrn_reflns_av_R_equivalents 0.0543
_diffrn_reflns_limit_h_max 13
_diffrn_reflns_limit_h_min -13
_diffrn_reflns_limit_k_max 52
_diffrn_reflns_limit_k_min -52
_diffrn_reflns_limit_l_max 23
_diffrn_reflns_limit_l_min -22
_diffrn_reflns_number 54178
_diffrn_reflns_theta_full 27.32
_diffrn_reflns_theta_max 27.32
_diffrn_standards_number 0
_exptl_absorpt_coefficient_mu 4.262
_exptl_absorpt_correction_T_max 0.748
_exptl_absorpt_correction_T_min 0.566
_exptl_absorpt_correction_type multi-scan
_exptl_absorpt_process_details 'REQAB (Rigaku, 1998)'
_exptl_crystal_colour purple
_exptl_crystal_density_diffrn 1.864
_exptl_crystal_density_method 'not measured'
_exptl_crystal_description block
_exptl_crystal_F_000 4060.00
_exptl_crystal_size_max 0.168
_exptl_crystal_size_mid 0.120
_exptl_crystal_size_min 0.068
_refine_diff_density_max 5.400
_refine_diff_density_min -2.790
_refine_ls_extinction_method none
_refine_ls_goodness_of_fit_ref 1.088
_refine_ls_hydrogen_treatment constr
_refine_ls_number_parameters 824
_refine_ls_number_reflns 15196
_refine_ls_number_restraints 0
_refine_ls_R_factor_gt 0.0632
_refine_ls_shift/su_max 0.001
_refine_ls_structure_factor_coef Fsqd
_refine_ls_weighting_details 'w = 1/[\s^2^(Fo^2^)+(0.1056P)^2^+19.5267P] where P=(Fo^2^+2Fc^2^)/3'
_refine_ls_weighting_scheme calc
_refine_ls_wR_factor_ref 0.1919
_reflns_number_gt 11408
_reflns_number_total 15196
_reflns_threshold_expression F^2^>2.0\s(F^2^)
_cod_data_source_file om300278k_si_002.cif
_cod_data_source_block '[Rh3(HgBr)Cl2Br(dpmppp)(XylNC)2]PF6(8b)'
_cod_original_cell_volume 7466(9)
_cod_original_formula_sum 'C62.50 H59 Br2 Cl9 F6 Hg N2 P5 Rh3'
_cod_database_code 4078504

loop_
_symmetry_equiv_pos_site_id
_symmetry_equiv_pos_as_xyz
1 +X,+Y,+Z
2 -X,1/2+Y,1/2-Z
3 -X,-Y,-Z
4 +X,1/2-Y,1/2+Z

loop_
_atom_site_label
_atom_site_type_symbol
_atom_site_fract_x
_atom_site_fract_y
_atom_site_fract_z
_atom_site_U_iso_or_equiv
_atom_site_adp_type
_atom_site_occupancy
_atom_site_symmetry_multiplicity
_atom_site_calc_flag
_atom_site_refinement_flags
Hg1 Hg 0.79159(3) 0.144747(7) 0.180746(17) 0.02534(11) Uani 1.0 4 d .
Rh1 Rh 0.92905(7) 0.138629(14) 0.05150(3) 0.02363(16) Uani 1.0 4 d .
Rh2 Rh 1.04283(7) 0.160495(13) 0.21681(3) 0.02230(15) Uani 1.0 4 d .
Rh3 Rh 0.90999(7) 0.086168(14) 0.21131(3) 0.02553(16) Uani 1.0 4 d .
Br1 Br 0.97885(12) 0.07901(2) 0.07823(6) 0.0468(3) Uani 1.0 4 d .
Br2 Br 0.57578(10) 0.17249(2) 0.21187(6) 0.0436(3) Uani 1.0 4 d .
Cl1 Cl 1.1435(2) 0.15381(4) 0.09678(10) 0.0249(4) Uani 1.0 4 d .
Cl2 Cl 1.12520(19) 0.10585(4) 0.24758(10) 0.0225(4) Uani 1.0 4 d .
Cl3 Cl 1.4075(5) 0.06703(12) 0.5844(3) 0.0960(13) Uani 1.0 4 d .
Cl4 Cl 1.6914(4) 0.05890(9) 0.5959(2) 0.0823(11) Uani 1.0 4 d .
Cl5 Cl 1.3007(6) 0.11934(10) 0.7396(3) 0.1192(19) Uani 1.0 4 d .
Cl6 Cl 1.5777(5) 0.11290(9) 0.7832(3) 0.0958(14) Uani 1.0 4 d .
Cl7 Cl 2.0131(6) 0.06236(13) 0.7181(3) 0.1155(17) Uani 1.0 4 d .
Cl8 Cl 1.9238(5) 0.10089(10) 0.8426(3) 0.0947(13) Uani 1.0 4 d .
Cl9 Cl 1.0149(7) 0.01238(11) 0.9226(3) 0.1217(19) Uani 1.0 4 d .
P1 P 0.9081(3) 0.19219(5) 0.02274(11) 0.0241(5) Uani 1.0 4 d .
P2 P 0.9905(3) 0.21257(4) 0.18852(11) 0.0236(5) Uani 1.0 4 d .
P3 P 0.9853(3) 0.16410(5) 0.33574(11) 0.0230(5) Uani 1.0 4 d .
P4 P 0.8633(3) 0.09031(5) 0.33211(11) 0.0263(5) Uani 1.0 4 d .
P5 P 0.7621(3) 0.17636(6) 0.59639(14) 0.0393(6) Uani 1.0 4 d .
F1 F 0.8388(8) 0.17187(19) 0.6738(4) 0.068(2) Uani 1.0 4 d .
F2 F 0.7088(7) 0.21127(14) 0.6242(4) 0.0640(19) Uani 1.0 4 d .
F3 F 0.6323(8) 0.15893(16) 0.6291(4) 0.067(2) Uani 1.0 4 d .
F4 F 0.8171(9) 0.14178(15) 0.5676(5) 0.072(3) Uani 1.0 4 d .
F5 F 0.8888(7) 0.19515(15) 0.5626(4) 0.0524(16) Uani 1.0 4 d .
F6 F 0.6865(8) 0.1819(2) 0.5191(4) 0.076(3) Uani 1.0 4 d .
N1 N 0.6579(8) 0.11681(17) -0.0061(4) 0.0301(16) Uani 1.0 4 d .
N2 N 0.6482(8) 0.05033(17) 0.1868(4) 0.0310(16) Uani 1.0 4 d .
C1 C 0.8913(9) 0.21951(17) 0.1021(5) 0.0263(17) Uani 1.0 4 d .
C2 C 0.8880(9) 0.23522(19) 0.2532(5) 0.0269(17) Uani 1.0 4 d .
C3 C 0.9385(10) 0.23307(18) 0.3336(5) 0.0291(18) Uani 1.0 4 d .
C4 C 0.9008(9) 0.20043(18) 0.3714(5) 0.0284(18) Uani 1.0 4 d .
C5 C 0.8675(9) 0.13249(18) 0.3708(5) 0.0282(18) Uani 1.0 4 d .
C6 C 0.7758(9) 0.2056(2) -0.0404(5) 0.0285(18) Uani 1.0 4 d .
C7 C 0.7003(9) 0.2343(2) -0.0286(5) 0.0316(19) Uani 1.0 4 d .
C8 C 0.6171(10) 0.2459(3) -0.0855(6) 0.040(3) Uani 1.0 4 d .
C9 C 0.6072(10) 0.2291(3) -0.1523(5) 0.036(2) Uani 1.0 4 d .
C10 C 0.6756(10) 0.2009(3) -0.1641(5) 0.036(2) Uani 1.0 4 d .
C11 C 0.7605(9) 0.18803(19) -0.1074(5) 0.0300(18) Uani 1.0 4 d .
C12 C 1.0528(10) 0.2066(2) -0.0283(5) 0.033(2) Uani 1.0 4 d .
C13 C 1.1172(10) 0.2369(3) -0.0117(5) 0.040(3) Uani 1.0 4 d .
C14 C 1.2199(10) 0.2476(3) -0.0559(6) 0.044(3) Uani 1.0 4 d .
C15 C 1.2559(10) 0.2300(3) -0.1172(7) 0.052(3) Uani 1.0 4 d .
C16 C 1.1931(12) 0.2010(3) -0.1351(6) 0.050(3) Uani 1.0 4 d .
C17 C 1.0933(10) 0.1888(2) -0.0909(5) 0.035(2) Uani 1.0 4 d .
C18 C 1.1357(9) 0.23901(19) 0.1793(5) 0.0289(18) Uani 1.0 4 d .
C19 C 1.2628(10) 0.2258(2) 0.1742(5) 0.034(2) Uani 1.0 4 d .
C20 C 1.3708(12) 0.2463(3) 0.1617(6) 0.047(3) Uani 1.0 4 d .
C21 C 1.3557(12) 0.2802(3) 0.1565(6) 0.051(3) Uani 1.0 4 d .
C22 C 1.2330(12) 0.2935(3) 0.1617(6) 0.045(3) Uani 1.0 4 d .
C23 C 1.1201(10) 0.2732(2) 0.1731(5) 0.0319(19) Uani 1.0 4 d .
C24 C 1.1373(9) 0.16140(19) 0.3936(5) 0.0299(19) Uani 1.0 4 d .
C25 C 1.1340(11) 0.1521(3) 0.4677(5) 0.037(3) Uani 1.0 4 d .
C26 C 1.2519(13) 0.1496(3) 0.5080(6) 0.048(3) Uani 1.0 4 d .
C27 C 1.3725(12) 0.1589(3) 0.4758(6) 0.050(3) Uani 1.0 4 d .
C28 C 1.3714(10) 0.1672(3) 0.4046(7) 0.047(3) Uani 1.0 4 d .
C29 C 1.2587(10) 0.1696(2) 0.3598(5) 0.034(2) Uani 1.0 4 d .
C30 C 0.6974(9) 0.07659(19) 0.3585(5) 0.0271(17) Uani 1.0 4 d .
C31 C 0.5878(10) 0.0955(3) 0.3429(6) 0.039(3) Uani 1.0 4 d .
C32 C 0.4583(11) 0.0833(3) 0.3559(6) 0.049(3) Uani 1.0 4 d .
C33 C 0.4434(12) 0.0516(3) 0.3847(6) 0.052(3) Uani 1.0 4 d .
C34 C 0.5516(12) 0.0324(3) 0.4011(6) 0.053(3) Uani 1.0 4 d .
C35 C 0.6779(11) 0.0450(3) 0.3881(5) 0.039(3) Uani 1.0 4 d .
C36 C 0.9727(9) 0.0641(2) 0.3876(5) 0.034(2) Uani 1.0 4 d .
C37 C 1.0339(10) 0.0373(2) 0.3525(6) 0.038(2) Uani 1.0 4 d .
C38 C 1.1113(11) 0.0154(3) 0.3947(7) 0.047(3) Uani 1.0 4 d .
C39 C 1.1330(11) 0.0212(3) 0.4704(7) 0.052(3) Uani 1.0 4 d .
C40 C 1.0745(12) 0.0481(3) 0.5036(6) 0.050(3) Uani 1.0 4 d .
C41 C 0.9916(11) 0.0692(3) 0.4636(6) 0.043(3) Uani 1.0 4 d .
C42 C 0.7606(10) 0.12622(19) 0.0142(5) 0.0296(19) Uani 1.0 4 d .
C43 C 0.5334(9) 0.1044(2) -0.0254(5) 0.0312(19) Uani 1.0 4 d .
C44 C 0.4272(9) 0.1261(2) -0.0300(5) 0.0309(19) Uani 1.0 4 d .
C45 C 0.3019(10) 0.1125(3) -0.0492(5) 0.035(2) Uani 1.0 4 d .
C46 C 0.2903(11) 0.0793(3) -0.0624(6) 0.046(3) Uani 1.0 4 d .
C47 C 0.3972(11) 0.0580(3) -0.0560(6) 0.046(3) Uani 1.0 4 d .
C48 C 0.5220(10) 0.0699(3) -0.0374(5) 0.036(2) Uani 1.0 4 d .
C49 C 0.4420(10) 0.1619(2) -0.0114(6) 0.037(2) Uani 1.0 4 d .
C50 C 0.6410(11) 0.0477(3) -0.0292(6) 0.043(3) Uani 1.0 4 d .
C51 C 0.7480(10) 0.06479(19) 0.1926(5) 0.033(2) Uani 1.0 4 d .
C52 C 0.5293(10) 0.0326(2) 0.1891(5) 0.033(2) Uani 1.0 4 d .
C53 C 0.4101(10) 0.0482(2) 0.1709(5) 0.034(2) Uani 1.0 4 d .
C54 C 0.2960(11) 0.0299(3) 0.1778(6) 0.043(3) Uani 1.0 4 d .
C55 C 0.2995(12) -0.0022(3) 0.2030(7) 0.053(3) Uani 1.0 4 d .
C56 C 0.4175(13) -0.0176(3) 0.2198(6) 0.052(3) Uani 1.0 4 d .
C57 C 0.5397(11) -0.0010(2) 0.2132(5) 0.037(2) Uani 1.0 4 d .
C58 C 0.4094(11) 0.0837(3) 0.1479(6) 0.043(3) Uani 1.0 4 d .
C59 C 0.6686(13) -0.0167(3) 0.2325(6) 0.054(3) Uani 1.0 4 d .
C60 C 1.5620(12) 0.0844(3) 0.5658(7) 0.055(3) Uani 1.0 4 d .
C61 C 1.4392(15) 0.1395(3) 0.7681(10) 0.075(5) Uani 1.0 4 d .
C62 C 1.937(3) 0.1001(5) 0.7430(9) 0.106(6) Uani 1.0 4 d .
C63 C 1.074(2) 0.0027(6) 1.0082(19) 0.075(10) Uani 0.5000 4 d .
H1A H 0.7975 0.2193 0.1164 0.0316 Uiso 1.0 4 calc R
H1B H 0.9110 0.2421 0.0848 0.0316 Uiso 1.0 4 calc R
H2A H 0.8847 0.2587 0.2381 0.0323 Uiso 1.0 4 calc R
H2B H 0.7973 0.2264 0.2509 0.0323 Uiso 1.0 4 calc R
H3A H 1.0355 0.2353 0.3339 0.0349 Uiso 1.0 4 calc R
H3B H 0.9017 0.2517 0.3623 0.0349 Uiso 1.0 4 calc R
H4A H 0.8047 0.1971 0.3658 0.0341 Uiso 1.0 4 calc R
H4B H 0.9200 0.2024 0.4249 0.0341 Uiso 1.0 4 calc R
H5A H 0.8836 0.1303 0.4245 0.0338 Uiso 1.0 4 calc R
H5B H 0.7780 0.1418 0.3649 0.0338 Uiso 1.0 4 calc R
H7 H 0.7055 0.2457 0.0171 0.0379 Uiso 1.0 4 calc R
H8 H 0.5673 0.2655 -0.0781 0.0477 Uiso 1.0 4 calc R
H9 H 0.5517 0.2376 -0.1903 0.0435 Uiso 1.0 4 calc R
H10 H 0.6674 0.1896 -0.2099 0.0428 Uiso 1.0 4 calc R
H11 H 0.8060 0.1679 -0.1148 0.0360 Uiso 1.0 4 calc R
H13 H 1.0900 0.2497 0.0294 0.0474 Uiso 1.0 4 calc R
H14 H 1.2656 0.2673 -0.0435 0.0530 Uiso 1.0 4 calc R
H15 H 1.3250 0.2379 -0.1476 0.0623 Uiso 1.0 4 calc R
H16 H 1.2184 0.1893 -0.1781 0.0604 Uiso 1.0 4 calc R
H17 H 1.0522 0.1685 -0.1029 0.0424 Uiso 1.0 4 calc R
H19 H 1.2755 0.2027 0.1793 0.0411 Uiso 1.0 4 calc R
H20 H 1.4559 0.2369 0.1568 0.0561 Uiso 1.0 4 calc R
H21 H 1.4301 0.2940 0.1494 0.0613 Uiso 1.0 4 calc R
H22 H 1.2223 0.3167 0.1578 0.0541 Uiso 1.0 4 calc R
H23 H 1.0351 0.2828 0.1763 0.0383 Uiso 1.0 4 calc R
H25 H 1.0524 0.1475 0.4909 0.0446 Uiso 1.0 4 calc R
H26 H 1.2505 0.1416 0.5573 0.0571 Uiso 1.0 4 calc R
H27 H 1.4516 0.1592 0.5039 0.0601 Uiso 1.0 4 calc R
H28 H 1.4537 0.1718 0.3823 0.0567 Uiso 1.0 4 calc R
H29 H 1.2634 0.1764 0.3097 0.0408 Uiso 1.0 4 calc R
H31 H 0.5988 0.1170 0.3232 0.0470 Uiso 1.0 4 calc R
H32 H 0.3835 0.0965 0.3452 0.0589 Uiso 1.0 4 calc R
H33 H 0.3576 0.0432 0.3931 0.0629 Uiso 1.0 4 calc R
H34 H 0.5408 0.0109 0.4209 0.0641 Uiso 1.0 4 calc R
H35 H 0.7524 0.0318 0.3998 0.0464 Uiso 1.0 4 calc R
H37 H 1.0232 0.0339 0.3009 0.0454 Uiso 1.0 4 calc R
H38 H 1.1492 -0.0034 0.3719 0.0562 Uiso 1.0 4 calc R
H39 H 1.1873 0.0068 0.4985 0.0625 Uiso 1.0 4 calc R
H40 H 1.0909 0.0524 0.5544 0.0601 Uiso 1.0 4 calc R
H41 H 0.9482 0.0868 0.4878 0.0512 Uiso 1.0 4 calc R
H45 H 0.2269 0.1264 -0.0529 0.0423 Uiso 1.0 4 calc R
H46 H 0.2070 0.0706 -0.0762 0.0556 Uiso 1.0 4 calc R
H47 H 0.3851 0.0351 -0.0644 0.0551 Uiso 1.0 4 calc R
H49A H 0.5030 0.1722 -0.0462 0.0444 Uiso 1.0 4 calc R
H49B H 0.4765 0.1642 0.0390 0.0444 Uiso 1.0 4 calc R
H49C H 0.3560 0.1728 -0.0149 0.0444 Uiso 1.0 4 calc R
H50A H 0.6737 0.0487 0.0217 0.0512 Uiso 1.0 4 calc R
H50B H 0.7101 0.0550 -0.0630 0.0512 Uiso 1.0 4 calc R
H50C H 0.6161 0.0249 -0.0411 0.0512 Uiso 1.0 4 calc R
H54 H 0.2140 0.0396 0.1651 0.0520 Uiso 1.0 4 calc R
H55 H 0.2194 -0.0139 0.2089 0.0640 Uiso 1.0 4 calc R
H56 H 0.4166 -0.0398 0.2360 0.0619 Uiso 1.0 4 calc R
H58A H 0.4139 0.0978 0.1918 0.0516 Uiso 1.0 4 calc R
H58B H 0.3284 0.0885 0.1203 0.0516 Uiso 1.0 4 calc R
H58C H 0.4856 0.0881 0.1164 0.0516 Uiso 1.0 4 calc R
H59A H 0.6574 -0.0406 0.2360 0.0644 Uiso 1.0 4 calc R
H59B H 0.6998 -0.0080 0.2800 0.0644 Uiso 1.0 4 calc R
H59C H 0.7331 -0.0116 0.1941 0.0644 Uiso 1.0 4 calc R
H60A H 1.5688 0.1061 0.5909 0.0658 Uiso 1.0 4 calc R
H60B H 1.5701 0.0882 0.5120 0.0658 Uiso 1.0 4 calc R
H61A H 1.4197 0.1514 0.8146 0.0903 Uiso 1.0 4 calc R
H61B H 1.4629 0.1562 0.7306 0.0903 Uiso 1.0 4 calc R
H62A H 1.8489 0.1017 0.7200 0.1271 Uiso 1.0 4 calc R
H62B H 1.9909 0.1189 0.7257 0.1271 Uiso 1.0 4 calc R

loop_
_atom_site_aniso_label
_atom_site_aniso_U_11
_atom_site_aniso_U_22
_atom_site_aniso_U_33
_atom_site_aniso_U_12
_atom_site_aniso_U_13
_atom_site_aniso_U_23
Hg1 0.0222(3) 0.02932(17) 0.02447(18) 0.00124(11) 0.00010(14) -0.00013(10)
Rh1 0.0225(4) 0.0277(3) 0.0207(3) 0.0009(3) 0.0005(3) -0.0006(2)
Rh2 0.0218(4) 0.0253(3) 0.0199(3) 0.0013(3) 0.0006(3) -0.0001(2)
Rh3 0.0236(4) 0.0276(3) 0.0255(4) 0.0010(3) 0.0001(3) -0.0004(3)
Br1 0.0523(8) 0.0433(5) 0.0447(6) 0.0036(5) -0.0002(5) -0.0007(4)
Br2 0.0311(6) 0.0478(5) 0.0520(6) 0.0108(4) 0.0078(5) 0.0027(4)
Cl1 0.0232(12) 0.0320(9) 0.0195(9) 0.0013(7) 0.0002(8) -0.0005(7)
Cl2 0.0189(11) 0.0243(8) 0.0243(9) 0.0015(7) 0.0010(8) -0.0001(6)
Cl3 0.075(3) 0.122(4) 0.091(3) 0.001(3) 0.014(3) 0.007(3)
Cl4 0.083(3) 0.088(3) 0.075(3) 0.034(2) -0.008(2) 0.0057(18)
Cl5 0.154(5) 0.075(3) 0.128(4) -0.011(3) -0.049(4) 0.005(3)
Cl6 0.131(4) 0.076(3) 0.081(3) 0.020(3) 0.018(3) 0.0181(19)
Cl7 0.112(4) 0.124(4) 0.111(4) 0.025(3) 0.003(3) -0.044(3)
Cl8 0.112(4) 0.088(3) 0.084(3) 0.016(3) 0.001(3) -0.005(2)
Cl9 0.177(6) 0.082(3) 0.106(4) -0.048(3) -0.021(4) 0.004(3)
P1 0.0238(13) 0.0285(9) 0.0199(10) -0.0001(8) -0.0004(9) 0.0005(7)
P2 0.0241(13) 0.0253(9) 0.0214(10) 0.0022(8) -0.0005(9) -0.0007(7)
P3 0.0222(13) 0.0271(9) 0.0199(10) 0.0018(8) 0.0014(9) -0.0004(7)
P4 0.0253(13) 0.0289(10) 0.0248(10) -0.0010(8) -0.0004(9) 0.0022(8)
P5 0.0418(17) 0.0432(12) 0.0330(13) -0.0099(11) 0.0055(12) -0.0014(10)
F1 0.070(6) 0.093(5) 0.041(4) -0.004(4) -0.007(4) 0.015(4)
F2 0.068(5) 0.041(3) 0.083(5) 0.003(3) 0.020(4) -0.002(3)
F3 0.067(6) 0.060(4) 0.074(5) -0.019(4) 0.032(4) -0.003(4)
F4 0.086(7) 0.046(4) 0.086(6) -0.005(4) 0.036(5) -0.014(3)
F5 0.047(4) 0.066(4) 0.045(4) -0.020(3) 0.010(3) 0.001(3)
F6 0.062(6) 0.117(6) 0.047(4) -0.031(5) -0.017(4) 0.007(4)
N1 0.022(5) 0.040(4) 0.028(4) -0.004(3) -0.004(4) 0.002(3)
N2 0.018(5) 0.042(4) 0.033(4) -0.002(3) -0.005(4) -0.003(3)
C1 0.029(5) 0.022(4) 0.027(4) -0.002(3) -0.002(4) -0.001(3)
C2 0.017(5) 0.032(4) 0.032(5) 0.003(3) -0.002(4) -0.001(3)
C3 0.032(6) 0.031(4) 0.024(4) 0.004(4) 0.000(4) -0.005(3)
C4 0.027(6) 0.034(4) 0.024(4) 0.004(4) 0.004(4) -0.006(3)
C5 0.029(6) 0.031(4) 0.025(4) 0.004(4) 0.003(4) 0.003(3)
C6 0.016(5) 0.044(5) 0.027(4) -0.006(4) -0.000(4) 0.003(4)
C7 0.021(5) 0.040(5) 0.033(5) 0.002(4) 0.004(4) 0.002(4)
C8 0.029(6) 0.051(5) 0.040(6) 0.003(4) -0.001(5) 0.010(4)
C9 0.023(6) 0.051(5) 0.035(5) -0.006(4) -0.008(4) 0.011(4)
C10 0.028(6) 0.060(6) 0.019(4) -0.012(4) 0.004(4) -0.000(4)
C11 0.023(5) 0.032(4) 0.035(5) 0.002(4) -0.001(4) -0.003(4)
C12 0.029(6) 0.046(5) 0.023(4) -0.001(4) -0.007(4) 0.012(4)
C13 0.033(6) 0.055(6) 0.031(5) -0.013(5) -0.011(5) 0.013(4)
C14 0.026(6) 0.062(6) 0.044(6) -0.013(5) -0.008(5) 0.022(5)
C15 0.017(6) 0.084(8) 0.055(7) 0.001(5) 0.006(5) 0.040(6)
C16 0.040(7) 0.068(7) 0.043(6) 0.018(6) 0.015(5) 0.015(5)
C17 0.034(6) 0.037(5) 0.035(5) 0.012(4) 0.003(4) 0.011(4)
C18 0.028(6) 0.038(4) 0.021(4) -0.001(4) -0.002(4) 0.005(3)
C19 0.036(6) 0.032(4) 0.034(5) -0.000(4) 0.001(4) 0.004(4)
C20 0.037(7) 0.061(6) 0.043(6) -0.007(5) 0.003(5) 0.010(5)
C21 0.045(8) 0.058(6) 0.050(7) -0.015(5) 0.006(6) 0.002(5)
C22 0.056(8) 0.036(5) 0.044(6) -0.010(5) 0.006(6) 0.004(4)
C23 0.029(6) 0.037(4) 0.030(5) 0.001(4) -0.005(4) -0.002(4)
C24 0.021(5) 0.034(4) 0.034(5) 0.003(4) -0.005(4) -0.004(4)
C25 0.038(7) 0.043(5) 0.031(5) 0.004(4) -0.007(5) -0.001(4)
C26 0.057(9) 0.050(6) 0.036(6) 0.008(5) -0.022(6) -0.004(4)
C27 0.047(8) 0.056(6) 0.048(7) 0.009(5) -0.023(6) -0.012(5)
C28 0.020(6) 0.052(6) 0.069(8) 0.001(4) 0.002(5) -0.042(5)
C29 0.026(6) 0.044(5) 0.032(5) 0.000(4) 0.000(4) 0.001(4)
C30 0.021(5) 0.035(4) 0.025(4) -0.002(4) 0.001(4) -0.001(3)
C31 0.032(6) 0.044(5) 0.042(6) -0.002(4) 0.003(5) 0.005(4)
C32 0.030(7) 0.067(7) 0.051(7) -0.006(5) 0.004(5) -0.017(5)
C33 0.030(7) 0.077(8) 0.050(7) -0.022(6) 0.007(6) -0.005(6)
C34 0.053(8) 0.056(6) 0.051(7) -0.023(6) 0.003(6) 0.010(5)
C35 0.036(6) 0.043(5) 0.038(5) -0.008(4) 0.001(5) 0.006(4)
C36 0.023(6) 0.038(5) 0.040(5) 0.002(4) -0.002(4) 0.010(4)
C37 0.031(6) 0.038(5) 0.044(6) 0.004(4) 0.002(5) 0.009(4)
C38 0.032(7) 0.042(5) 0.066(7) 0.007(4) 0.004(6) 0.016(5)
C39 0.037(7) 0.056(6) 0.062(7) -0.003(5) -0.016(6) 0.033(6)
C40 0.049(8) 0.067(7) 0.034(6) -0.017(6) -0.007(5) 0.013(5)
C41 0.043(7) 0.050(5) 0.036(5) -0.009(5) -0.010(5) 0.008(4)
C42 0.034(6) 0.033(4) 0.022(4) 0.009(4) 0.003(4) 0.003(3)
C43 0.025(6) 0.044(5) 0.025(4) -0.004(4) 0.003(4) -0.004(4)
C44 0.024(6) 0.043(5) 0.026(4) -0.004(4) -0.000(4) -0.003(4)
C45 0.022(6) 0.045(5) 0.038(5) -0.004(4) -0.002(4) -0.001(4)
C46 0.037(7) 0.057(6) 0.045(6) -0.006(5) -0.010(5) 0.004(5)
C47 0.040(7) 0.052(6) 0.046(6) -0.006(5) 0.001(5) -0.009(5)
C48 0.035(6) 0.042(5) 0.033(5) -0.001(4) 0.003(5) -0.006(4)
C49 0.029(6) 0.040(5) 0.042(6) -0.003(4) -0.005(5) 0.001(4)
C50 0.040(7) 0.040(5) 0.048(6) 0.002(4) -0.000(5) -0.008(4)
C51 0.042(7) 0.031(4) 0.027(5) 0.005(4) -0.001(4) 0.002(3)
C52 0.038(6) 0.041(5) 0.021(4) -0.005(4) -0.003(4) -0.004(4)
C53 0.040(7) 0.039(5) 0.022(4) 0.007(4) 0.007(4) -0.005(4)
C54 0.026(6) 0.059(6) 0.045(6) -0.002(5) -0.002(5) -0.008(5)
C55 0.043(8) 0.056(6) 0.061(7) -0.011(5) 0.006(6) -0.014(6)
C56 0.060(9) 0.042(5) 0.053(7) -0.022(5) 0.007(6) -0.002(5)
C57 0.043(7) 0.031(4) 0.038(5) -0.002(4) -0.003(5) -0.003(4)
C58 0.045(7) 0.045(5) 0.038(6) 0.003(5) 0.000(5) 0.004(4)
C59 0.076(9) 0.038(5) 0.046(6) 0.006(5) -0.006(6) 0.002(5)
C60 0.060(9) 0.051(6) 0.054(7) 0.002(5) -0.010(6) 0.000(5)
C61 0.072(11) 0.058(7) 0.097(11) -0.004(7) 0.023(9) 0.004(7)
C62 0.143(18) 0.096(12) 0.079(11) 0.018(11) -0.027(12) -0.005(9)
C63 0.020(12) 0.050(12) 0.15(3) 0.015(9) -0.031(15) -0.058(15)

loop_
_atom_type_symbol
_atom_type_description
_atom_type_scat_dispersion_real
_atom_type_scat_dispersion_imag
_atom_type_scat_source
C C 0.0033 0.0016
;
International Tables for Crystallography
(1992, Vol. C, Tables 4.2.6.8 and 6.1.1.4)
;
H H 0.0000 0.0000
;
International Tables for Crystallography
(1992, Vol. C, Table 6.1.1.4)
;
N N 0.0061 0.0033
;
International Tables for Crystallography
(1992, Vol. C, Tables 4.2.6.8 and 6.1.1.4)
;
Rh Rh -1.1178 0.9187
;
International Tables for Crystallography
(1992, Vol. C, Tables 4.2.6.8 and 6.1.1.4)
;
Hg Hg -2.3894 9.2266
;
International Tables for Crystallography
(1992, Vol. C, Tables 4.2.6.8 and 6.1.1.4)
;
P P 0.1023 0.0942
;
International Tables for Crystallography
(1992, Vol. C, Tables 4.2.6.8 and 6.1.1.4)
;
Cl Cl 0.1484 0.1585
;
International Tables for Crystallography
(1992, Vol. C, Tables 4.2.6.8 and 6.1.1.4)
;
F F 0.0171 0.0103
;
International Tables for Crystallography
(1992, Vol. C, Tables 4.2.6.8 and 6.1.1.4)
;
Br Br -0.2901 2.4595
;
International Tables for Crystallography
(1992, Vol. C, Tables 4.2.6.8 and 6.1.1.4)
;

loop_
_geom_angle_atom_site_label_1
_geom_angle_atom_site_label_2
_geom_angle_atom_site_label_3
_geom_angle
_geom_angle_publ_flag
_geom_angle_site_symmetry_1
_geom_angle_site_symmetry_3
Rh1 Hg1 Rh2 75.15(5) yes . .
Rh1 Hg1 Rh3 82.41(3) yes . .
Rh1 Hg1 Br2 132.50(4) yes . .
Rh2 Hg1 Rh3 75.01(4) yes . .
Rh2 Hg1 Br2 131.17(5) yes . .
Rh3 Hg1 Br2 136.58(3) yes . .
Hg1 Rh1 Br1 91.47(4) yes . .
Hg1 Rh1 Cl1 98.65(7) yes . .
Hg1 Rh1 P1 93.57(6) yes . .
Hg1 Rh1 C42 82.3(3) yes . .
Br1 Rh1 Cl1 89.96(6) yes . .
Br1 Rh1 P1 173.47(8) yes . .
Br1 Rh1 C42 89.7(3) yes . .
Cl1 Rh1 P1 85.18(8) yes . .
Cl1 Rh1 C42 179.0(3) yes . .
P1 Rh1 C42 95.1(3) yes . .
Hg1 Rh2 Cl1 99.14(7) yes . .
Hg1 Rh2 Cl2 99.40(6) yes . .
Hg1 Rh2 P2 86.83(7) yes . .
Hg1 Rh2 P3 89.84(7) yes . .
Cl1 Rh2 Cl2 87.54(7) yes . .
Cl1 Rh2 P2 90.07(7) yes . .
Cl1 Rh2 P3 169.70(8) yes . .
Cl2 Rh2 P2 173.61(8) yes . .
Cl2 Rh2 P3 86.01(8) yes . .
P2 Rh2 P3 95.49(8) yes . .
Hg1 Rh3 Br1 91.75(4) yes . .
Hg1 Rh3 Cl2 99.54(6) yes . .
Hg1 Rh3 P4 92.15(6) yes . .
Hg1 Rh3 C51 88.9(3) yes . .
Br1 Rh3 Cl2 92.45(7) yes . .
Br1 Rh3 P4 175.44(7) yes . .
Br1 Rh3 C51 91.2(3) yes . .
Cl2 Rh3 P4 84.58(8) yes . .
Cl2 Rh3 C51 170.7(3) yes . .
P4 Rh3 C51 91.2(3) yes . .
Rh1 Br1 Rh3 90.95(4) yes . .
Rh1 Cl1 Rh2 87.06(8) yes . .
Rh2 Cl2 Rh3 85.91(8) yes . .
C63 Cl9 C63 54.7(12) yes . 3_757
Rh1 P1 C1 114.5(3) yes . .
Rh1 P1 C6 119.9(3) yes . .
Rh1 P1 C12 110.5(3) yes . .
C1 P1 C6 103.8(4) yes . .
C1 P1 C12 106.3(4) yes . .
C6 P1 C12 100.2(4) yes . .
Rh2 P2 C1 117.3(3) yes . .
Rh2 P2 C2 117.7(3) yes . .
Rh2 P2 C18 112.5(3) yes . .
C1 P2 C2 98.9(4) yes . .
C1 P2 C18 105.4(4) yes . .
C2 P2 C18 103.1(4) yes . .
Rh2 P3 C4 121.2(3) yes . .
Rh2 P3 C5 116.9(3) yes . .
Rh2 P3 C24 108.5(3) yes . .
C4 P3 C5 97.5(4) yes . .
C4 P3 C24 103.8(4) yes . .
C5 P3 C24 107.4(4) yes . .
Rh3 P4 C5 115.7(3) yes . .
Rh3 P4 C30 115.3(3) yes . .
Rh3 P4 C36 111.1(3) yes . .
C5 P4 C30 101.6(4) yes . .
C5 P4 C36 108.4(4) yes . .
C30 P4 C36 103.7(4) yes . .
F1 P5 F2 89.4(4) yes . .
F1 P5 F3 91.4(4) yes . .
F1 P5 F4 90.9(5) yes . .
F1 P5 F5 89.9(4) yes . .
F1 P5 F6 178.5(5) yes . .
F2 P5 F3 89.6(4) yes . .
F2 P5 F4 179.0(5) yes . .
F2 P5 F5 88.5(4) yes . .
F2 P5 F6 89.4(5) yes . .
F3 P5 F4 91.3(4) yes . .
F3 P5 F5 177.7(4) yes . .
F3 P5 F6 89.6(4) yes . .
F4 P5 F5 90.6(4) yes . .
F4 P5 F6 90.3(5) yes . .
F5 P5 F6 89.0(4) yes . .
C42 N1 C43 175.8(8) yes . .
C51 N2 C52 173.1(9) yes . .
P1 C1 P2 120.9(5) yes . .
P2 C2 C3 112.9(6) yes . .
C2 C3 C4 112.7(7) yes . .
P3 C4 C3 114.7(6) yes . .
P3 C5 P4 121.4(5) yes . .
P1 C6 C7 123.1(7) yes . .
P1 C6 C11 117.3(7) yes . .
C7 C6 C11 119.2(8) yes . .
C6 C7 C8 119.4(8) yes . .
C7 C8 C9 120.8(9) yes . .
C8 C9 C10 120.9(9) yes . .
C9 C10 C11 120.0(8) yes . .
C6 C11 C10 119.6(8) yes . .
P1 C12 C13 122.5(7) yes . .
P1 C12 C17 118.8(7) yes . .
C13 C12 C17 118.4(9) yes . .
C12 C13 C14 119.6(9) yes . .
C13 C14 C15 120.6(10) yes . .
C14 C15 C16 120.6(10) yes . .
C15 C16 C17 120.6(10) yes . .
C12 C17 C16 120.0(9) yes . .
P2 C18 C19 121.7(6) yes . .
P2 C18 C23 119.7(7) yes . .
C19 C18 C23 118.5(8) yes . .
C18 C19 C20 120.6(9) yes . .
C19 C20 C21 120.9(11) yes . .
C20 C21 C22 119.2(11) yes . .
C21 C22 C23 121.2(9) yes . .
C18 C23 C22 119.4(9) yes . .
P3 C24 C25 122.2(7) yes . .
P3 C24 C29 117.6(7) yes . .
C25 C24 C29 120.3(9) yes . .
C24 C25 C26 119.7(10) yes . .
C25 C26 C27 120.5(10) yes . .
C26 C27 C28 117.6(11) yes . .
C27 C28 C29 125.5(10) yes . .
C24 C29 C28 116.2(9) yes . .
P4 C30 C31 121.2(7) yes . .
P4 C30 C35 120.4(7) yes . .
C31 C30 C35 118.0(9) yes . .
C30 C31 C32 121.2(9) yes . .
C31 C32 C33 118.8(10) yes . .
C32 C33 C34 120.9(11) yes . .
C33 C34 C35 119.1(10) yes . .
C30 C35 C34 121.9(9) yes . .
P4 C36 C37 118.0(7) yes . .
P4 C36 C41 122.2(7) yes . .
C37 C36 C41 119.8(9) yes . .
C36 C37 C38 119.3(9) yes . .
C37 C38 C39 120.5(10) yes . .
C38 C39 C40 119.3(10) yes . .
C39 C40 C41 121.0(10) yes . .
C36 C41 C40 119.9(9) yes . .
Rh1 C42 N1 175.7(7) yes . .
N1 C43 C44 119.1(8) yes . .
N1 C43 C48 117.6(8) yes . .
C44 C43 C48 123.3(9) yes . .
C43 C44 C45 117.4(8) yes . .
C43 C44 C49 121.4(8) yes . .
C45 C44 C49 121.1(8) yes . .
C44 C45 C46 119.7(9) yes . .
C45 C46 C47 121.9(10) yes . .
C46 C47 C48 120.8(10) yes . .
C43 C48 C47 116.8(9) yes . .
C43 C48 C50 120.5(9) yes . .
C47 C48 C50 122.7(9) yes . .
Rh3 C51 N2 174.3(8) yes . .
N2 C52 C53 120.3(8) yes . .
N2 C52 C57 115.6(9) yes . .
C53 C52 C57 124.1(9) yes . .
C52 C53 C54 117.4(9) yes . .
C52 C53 C58 120.0(9) yes . .
C54 C53 C58 122.5(9) yes . .
C53 C54 C55 121.0(10) yes . .
C54 C55 C56 121.3(11) yes . .
C55 C56 C57 121.7(10) yes . .
C52 C57 C56 114.4(9) yes . .
C52 C57 C59 122.5(9) yes . .
C56 C57 C59 123.1(9) yes . .
Cl3 C60 Cl4 111.8(7) yes . .
Cl5 C61 Cl6 113.7(8) yes . .
Cl7 C62 Cl8 107.6(10) yes . .
Cl9 C63 Cl9 125.3(14) yes . 3_757
Cl9 C63 C63 61.3(16) yes . 3_757
Cl9 C63 C63 64.0(15) yes 3_757 3_757
P1 C1 H1A 107.094 no . .
P1 C1 H1B 107.097 no . .
P2 C1 H1A 107.098 no . .
P2 C1 H1B 107.107 no . .
H1A C1 H1B 106.811 no . .
P2 C2 H2A 108.992 no . .
P2 C2 H2B 108.997 no . .
C3 C2 H2A 109.006 no . .
C3 C2 H2B 108.997 no . .
H2A C2 H2B 107.789 no . .
C2 C3 H3A 109.052 no . .
C2 C3 H3B 109.053 no . .
C4 C3 H3A 109.062 no . .
C4 C3 H3B 109.063 no . .
H3A C3 H3B 107.808 no . .
P3 C4 H4A 108.603 no . .
P3 C4 H4B 108.595 no . .
C3 C4 H4A 108.577 no . .
C3 C4 H4B 108.576 no . .
H4A C4 H4B 107.560 no . .
P3 C5 H5A 106.976 no . .
P3 C5 H5B 106.967 no . .
P4 C5 H5A 107.000 no . .
P4 C5 H5B 106.995 no . .
H5A C5 H5B 106.733 no . .
C6 C7 H7 120.332 no . .
C8 C7 H7 120.308 no . .
C7 C8 H8 119.586 no . .
C9 C8 H8 119.601 no . .
C8 C9 H9 119.525 no . .
C10 C9 H9 119.527 no . .
C9 C10 H10 120.007 no . .
C11 C10 H10 119.985 no . .
C6 C11 H11 120.217 no . .
C10 C11 H11 120.228 no . .
C12 C13 H13 120.189 no . .
C14 C13 H13 120.162 no . .
C13 C14 H14 119.696 no . .
C15 C14 H14 119.703 no . .
C14 C15 H15 119.686 no . .
C16 C15 H15 119.680 no . .
C15 C16 H16 119.689 no . .
C17 C16 H16 119.681 no . .
C12 C17 H17 119.973 no . .
C16 C17 H17 119.996 no . .
C18 C19 H19 119.683 no . .
C20 C19 H19 119.695 no . .
C19 C20 H20 119.554 no . .
C21 C20 H20 119.550 no . .
C20 C21 H21 120.367 no . .
C22 C21 H21 120.388 no . .
C21 C22 H22 119.378 no . .
C23 C22 H22 119.388 no . .
C18 C23 H23 120.273 no . .
C22 C23 H23 120.279 no . .
C24 C25 H25 120.173 no . .
C26 C25 H25 120.163 no . .
C25 C26 H26 119.743 no . .
C27 C26 H26 119.744 no . .
C26 C27 H27 121.189 no . .
C28 C27 H27 121.205 no . .
C27 C28 H28 117.264 no . .
C29 C28 H28 117.265 no . .
C24 C29 H29 121.882 no . .
C28 C29 H29 121.886 no . .
C30 C31 H31 119.394 no . .
C32 C31 H31 119.383 no . .
C31 C32 H32 120.592 no . .
C33 C32 H32 120.574 no . .
C32 C33 H33 119.538 no . .
C34 C33 H33 119.527 no . .
C33 C34 H34 120.470 no . .
C35 C34 H34 120.461 no . .
C30 C35 H35 119.054 no . .
C34 C35 H35 119.054 no . .
C36 C37 H37 120.357 no . .
C38 C37 H37 120.357 no . .
C37 C38 H38 119.731 no . .
C39 C38 H38 119.723 no . .
C38 C39 H39 120.349 no . .
C40 C39 H39 120.339 no . .
C39 C40 H40 119.472 no . .
C41 C40 H40 119.505 no . .
C36 C41 H41 120.034 no . .
C40 C41 H41 120.046 no . .
C44 C45 H45 120.136 no . .
C46 C45 H45 120.120 no . .
C45 C46 H46 119.036 no . .
C47 C46 H46 119.037 no . .
C46 C47 H47 119.601 no . .
C48 C47 H47 119.604 no . .
C44 C49 H49A 109.470 no . .
C44 C49 H49B 109.486 no . .
C44 C49 H49C 109.478 no . .
H49A C49 H49B 109.463 no . .
H49A C49 H49C 109.466 no . .
H49B C49 H49C 109.465 no . .
C48 C50 H50A 109.462 no . .
C48 C50 H50B 109.466 no . .
C48 C50 H50C 109.476 no . .
H50A C50 H50B 109.464 no . .
H50A C50 H50C 109.484 no . .
H50B C50 H50C 109.475 no . .
C53 C54 H54 119.474 no . .
C55 C54 H54 119.476 no . .
C54 C55 H55 119.355 no . .
C56 C55 H55 119.376 no . .
C55 C56 H56 119.149 no . .
C57 C56 H56 119.156 no . .
C53 C58 H58A 109.472 no . .
C53 C58 H58B 109.480 no . .
C53 C58 H58C 109.460 no . .
H58A C58 H58B 109.471 no . .
H58A C58 H58C 109.475 no . .
H58B C58 H58C 109.470 no . .
C57 C59 H59A 109.470 no . .
C57 C59 H59B 109.468 no . .
C57 C59 H59C 109.459 no . .
H59A C59 H59B 109.479 no . .
H59A C59 H59C 109.488 no . .
H59B C59 H59C 109.463 no . .
Cl3 C60 H60A 109.248 no . .
Cl3 C60 H60B 109.246 no . .
Cl4 C60 H60A 109.241 no . .
Cl4 C60 H60B 109.254 no . .
H60A C60 H60B 107.930 no . .
Cl5 C61 H61A 108.811 no . .
Cl5 C61 H61B 108.814 no . .
Cl6 C61 H61A 108.819 no . .
Cl6 C61 H61B 108.821 no . .
H61A C61 H61B 107.670 no . .
Cl7 C62 H62A 110.184 no . .
Cl7 C62 H62B 110.194 no . .
Cl8 C62 H62A 110.198 no . .
Cl8 C62 H62B 110.185 no . .
H62A C62 H62B 108.472 no . .

loop_
_geom_bond_atom_site_label_1
_geom_bond_atom_site_label_2
_geom_bond_distance
_geom_bond_publ_flag
_geom_bond_site_symmetry_2
Hg1 Rh1 2.7424(17) yes .
Hg1 Rh2 2.7093(19) yes .
Hg1 Rh3 2.7195(17) yes .
Hg1 Br2 2.5312(17) yes .
Rh1 Br1 2.518(2) yes .
Rh1 Cl1 2.405(3) yes .
Rh1 P1 2.244(3) yes .
Rh1 C42 1.905(10) yes .
Rh2 Cl1 2.422(3) yes .
Rh2 Cl2 2.433(3) yes .
Rh2 P2 2.237(3) yes .
Rh2 P3 2.239(3) yes .
Rh3 Br1 2.529(2) yes .
Rh3 Cl2 2.417(3) yes .
Rh3 P4 2.247(3) yes .
Rh3 C51 1.891(10) yes .
Cl3 C60 1.756(13) yes .
Cl4 C60 1.760(13) yes .
Cl5 C61 1.706(16) yes .
Cl6 C61 1.794(15) yes .
Cl7 C62 1.773(19) yes .
Cl8 C62 1.810(17) yes .
Cl9 C63 1.71(4) yes .
Cl9 C63 1.66(3) yes 3_757
P1 C1 1.823(8) yes .
P1 C6 1.844(9) yes .
P1 C12 1.835(10) yes .
P2 C1 1.879(9) yes .
P2 C2 1.820(9) yes .
P2 C18 1.833(9) yes .
P3 C4 1.826(9) yes .
P3 C5 1.867(9) yes .
P3 C24 1.867(9) yes .
P4 C5 1.849(8) yes .
P4 C30 1.841(9) yes .
P4 C36 1.834(10) yes .
P5 F1 1.611(8) yes .
P5 F2 1.599(7) yes .
P5 F3 1.612(8) yes .
P5 F4 1.599(8) yes .
P5 F5 1.619(7) yes .
P5 F6 1.609(8) yes .
N1 C42 1.169(12) yes .
N1 C43 1.405(12) yes .
N2 C51 1.176(12) yes .
N2 C52 1.407(12) yes .
C2 C3 1.543(12) yes .
C3 C4 1.540(11) yes .
C6 C7 1.410(12) yes .
C6 C11 1.416(12) yes .
C7 C8 1.410(13) yes .
C8 C9 1.392(14) yes .
C9 C10 1.359(14) yes .
C10 C11 1.436(13) yes .
C12 C13 1.424(14) yes .
C12 C17 1.407(13) yes .
C13 C14 1.388(15) yes .
C14 C15 1.371(16) yes .
C15 C16 1.375(16) yes .
C16 C17 1.386(15) yes .
C18 C19 1.401(13) yes .
C18 C23 1.399(12) yes .
C19 C20 1.396(15) yes .
C20 C21 1.388(16) yes .
C21 C22 1.362(17) yes .
C22 C23 1.428(15) yes .
C24 C25 1.394(13) yes .
C24 C29 1.420(13) yes .
C25 C26 1.403(16) yes .
C26 C27 1.410(17) yes .
C27 C28 1.333(16) yes .
C28 C29 1.404(14) yes .
C30 C31 1.380(13) yes .
C30 C35 1.404(12) yes .
C31 C32 1.426(15) yes .
C32 C33 1.395(16) yes .
C33 C34 1.380(17) yes .
C34 C35 1.403(16) yes .
C36 C37 1.408(13) yes .
C36 C41 1.402(13) yes .
C37 C38 1.408(14) yes .
C38 C39 1.407(17) yes .
C39 C40 1.382(16) yes .
C40 C41 1.400(15) yes .
C43 C44 1.394(13) yes .
C43 C48 1.422(13) yes .
C44 C45 1.430(13) yes .
C44 C49 1.500(13) yes .
C45 C46 1.371(14) yes .
C46 C47 1.394(16) yes .
C47 C48 1.397(15) yes .
C48 C50 1.515(14) yes .
C52 C53 1.404(14) yes .
C52 C57 1.436(12) yes .
C53 C54 1.382(15) yes .
C53 C58 1.499(13) yes .
C54 C55 1.380(16) yes .
C55 C56 1.386(17) yes .
C56 C57 1.418(16) yes .
C57 C59 1.495(16) yes .
C63 C63 1.55(3) yes 3_757
C1 H1A 0.990 no .
C1 H1B 0.990 no .
C2 H2A 0.990 no .
C2 H2B 0.990 no .
C3 H3A 0.990 no .
C3 H3B 0.990 no .
C4 H4A 0.990 no .
C4 H4B 0.990 no .
C5 H5A 0.990 no .
C5 H5B 0.990 no .
C7 H7 0.950 no .
C8 H8 0.950 no .
C9 H9 0.950 no .
C10 H10 0.950 no .
C11 H11 0.950 no .
C13 H13 0.950 no .
C14 H14 0.950 no .
C15 H15 0.950 no .
C16 H16 0.950 no .
C17 H17 0.950 no .
C19 H19 0.950 no .
C20 H20 0.950 no .
C21 H21 0.950 no .
C22 H22 0.950 no .
C23 H23 0.950 no .
C25 H25 0.950 no .
C26 H26 0.950 no .
C27 H27 0.950 no .
C28 H28 0.950 no .
C29 H29 0.950 no .
C31 H31 0.950 no .
C32 H32 0.950 no .
C33 H33 0.950 no .
C34 H34 0.950 no .
C35 H35 0.950 no .
C37 H37 0.950 no .
C38 H38 0.950 no .
C39 H39 0.950 no .
C40 H40 0.950 no .
C41 H41 0.950 no .
C45 H45 0.950 no .
C46 H46 0.950 no .
C47 H47 0.950 no .
C49 H49A 0.980 no .
C49 H49B 0.980 no .
C49 H49C 0.980 no .
C50 H50A 0.980 no .
C50 H50B 0.980 no .
C50 H50C 0.980 no .
C54 H54 0.950 no .
C55 H55 0.950 no .
C56 H56 0.950 no .
C58 H58A 0.980 no .
C58 H58B 0.980 no .
C58 H58C 0.980 no .
C59 H59A 0.980 no .
C59 H59B 0.980 no .
C59 H59C 0.980 no .
C60 H60A 0.990 no .
C60 H60B 0.990 no .
C61 H61A 0.990 no .
C61 H61B 0.990 no .
C62 H62A 0.990 no .
C62 H62B 0.990 no .

loop_
_geom_contact_atom_site_label_1
_geom_contact_atom_site_label_2
_geom_contact_distance
_geom_contact_publ_flag
_geom_contact_site_symmetry_2
Hg1 C1 3.503(8) no .
Hg1 C5 3.558(9) no .
Rh2 C19 3.554(10) no .
Rh2 C29 3.406(10) no .
Rh3 C37 3.469(10) no .
Cl1 C12 3.247(9) no .
Cl1 C19 3.457(9) no .
Cl2 C24 3.476(9) no .
Cl2 C29 3.556(10) no .
Cl2 C36 3.426(10) no .
Cl2 C37 3.497(10) no .
P2 C4 3.475(9) no .
P3 C2 3.394(9) no .
N1 C11 3.580(11) no .
N1 C49 2.859(12) no .
N1 C50 2.841(12) no .
N2 C30 3.322(11) no .
N2 C31 3.427(12) no .
N2 C58 2.864(13) no .
N2 C59 2.848(12) no .
C1 C7 3.113(12) no .
C1 C13 3.171(13) no .
C1 C23 3.430(12) no .
C2 C23 3.174(13) no .
C3 C18 3.455(12) no .
C4 C25 3.530(13) no .
C5 C25 3.318(14) no .
C5 C31 3.252(14) no .
C5 C41 3.315(13) no .
C6 C9 2.815(13) no .
C6 C17 3.427(13) no .
C6 C42 3.374(12) no .
C7 C10 2.814(13) no .
C8 C11 2.793(13) no .
C11 C12 3.378(13) no .
C11 C17 3.395(14) no .
C11 C42 3.337(12) no .
C12 C15 2.791(14) no .
C13 C16 2.778(15) no .
C13 C18 3.464(13) no .
C14 C17 2.780(14) no .
C18 C21 2.823(15) no .
C19 C22 2.771(13) no .
C20 C23 2.781(15) no .
C24 C27 2.811(15) no .
C25 C28 2.743(15) no .
C26 C29 2.804(14) no .
C30 C33 2.815(15) no .
C30 C41 3.550(14) no .
C30 C51 3.087(12) no .
C31 C34 2.794(15) no .
C31 C51 3.413(14) no .
C32 C35 2.779(15) no .
C35 C36 3.095(14) no .
C35 C41 3.599(15) no .
C36 C39 2.813(15) no .
C37 C40 2.800(15) no .
C38 C41 2.793(15) no .
C42 C44 3.479(14) no .
C42 C48 3.457(13) no .
C42 C49 3.576(14) no .
C42 C50 3.499(13) no .
C43 C46 2.752(15) no .
C43 C58 3.490(14) no .
C44 C47 2.818(14) no .
C45 C48 2.834(14) no .
C48 C58 3.592(14) no .
C51 C53 3.519(15) no .
C51 C57 3.428(13) no .
C51 C59 3.478(13) no .
C52 C55 2.742(16) no .
C53 C56 2.812(14) no .
C54 C57 2.847(15) no .
Br1 C63 3.48(3) no 1_554
Cl1 C45 3.526(10) no 1_655
Cl2 C58 3.530(11) no 1_655
Cl6 F3 3.404(9) no 1_655
Cl6 C43 3.514(10) no 1_656
F1 C10 3.577(12) no 1_556
F1 C62 3.32(2) no 1_455
F2 C1 3.391(10) no 4_555
F2 C7 3.541(11) no 4_555
F3 Cl6 3.404(9) no 1_455
F3 C60 3.309(13) no 1_455
F3 C61 3.295(18) no 1_455
F4 C60 3.484(14) no 1_455
F5 C1 3.535(10) no 4_555
F5 C4 3.471(11) no .
F5 C23 3.337(11) no 4_555
F5 C25 3.500(12) no .
F6 C4 3.537(12) no .
F6 C7 3.511(12) no 4_555
F6 C8 3.556(13) no 4_555
F6 C27 3.413(15) no 1_455
C1 F2 3.391(10) no 4_554
C1 F5 3.535(10) no 4_554
C3 C13 3.547(13) no 4_555
C3 C14 3.570(14) no 4_555
C4 F5 3.471(11) no .
C4 F6 3.537(12) no .
C7 F2 3.541(11) no 4_554
C7 F6 3.511(12) no 4_554
C8 F6 3.556(13) no 4_554
C10 F1 3.577(12) no 1_554
C13 C3 3.547(13) no 4_554
C14 C3 3.570(14) no 4_554
C23 F5 3.337(11) no 4_554
C25 F5 3.500(12) no .
C27 F6 3.413(15) no 1_655
C39 C39 3.383(16) no 3_756
C39 C40 3.549(16) no 3_756
C40 C39 3.549(16) no 3_756
C43 Cl6 3.514(10) no 1_454
C45 Cl1 3.526(10) no 1_455
C50 C63 3.56(3) no 3_756
C58 Cl2 3.530(11) no 1_455
C60 F3 3.309(13) no 1_655
C60 F4 3.484(14) no 1_655
C61 F3 3.295(18) no 1_655
C62 F1 3.32(2) no 1_655
C63 Br1 3.48(3) no 1_556
C63 C50 3.56(3) no 3_756
Hg1 H1A 3.2399 no .
Hg1 H2B 3.5477 no .
Hg1 H5B 3.3397 no .
Hg1 H31 3.4356 no .
Rh1 H11 3.4641 no .
Rh1 H17 3.2996 no .
Rh2 H19 3.0005 no .
Rh2 H29 2.8699 no .
Rh3 H37 2.9037 no .
Br1 H50A 3.4858 no .
Br2 H1A 3.4204 no .
Br2 H2B 3.2147 no .
Br2 H31 3.0297 no .
Br2 H49B 3.3023 no .
Br2 H58A 3.4677 no .
Cl1 H19 2.8198 no .
Cl2 H29 3.3792 no .
Cl2 H37 3.2450 no .
P1 H7 2.9942 no .
P1 H11 2.8684 no .
P1 H13 2.9793 no .
P1 H17 2.8773 no .
P2 H3A 2.8244 no .
P2 H13 3.4098 no .
P2 H19 2.9296 no .
P2 H23 2.8919 no .
P3 H2B 3.5172 no .
P3 H3A 2.9338 no .
P3 H25 2.9647 no .
P3 H29 2.9114 no .
P4 H31 2.9022 no .
P4 H35 2.9012 no .
P4 H37 2.8634 no .
P4 H41 2.9469 no .
N1 H11 3.2327 no .
N1 H49A 2.8372 no .
N1 H49B 2.7878 no .
N1 H50A 2.8132 no .
N1 H50B 2.7630 no .
N1 H58C 3.0629 no .
N2 H50A 3.0016 no .
N2 H58A 3.0634 no .
N2 H58C 2.5844 no .
N2 H59B 2.9539 no .
N2 H59C 2.6582 no .
C1 H2A 2.9320 no .
C1 H2B 2.8770 no .
C1 H7 2.6529 no .
C1 H13 2.7085 no .
C1 H23 3.2414 no .
C2 H1A 2.7175 no .
C2 H1B 3.0734 no .
C2 H4A 2.6979 no .
C2 H4B 3.3968 no .
C2 H23 2.8130 no .
C4 H2A 3.3812 no .
C4 H2B 2.6381 no .
C4 H5A 3.0081 no .
C4 H5B 2.6886 no .
C4 H25 3.4102 no .
C5 H4A 2.6994 no .
C5 H4B 3.0456 no .
C5 H25 2.9311 no .
C5 H31 2.9280 no .
C5 H41 2.9278 no .
C6 H1A 2.8995 no .
C6 H1B 3.0307 no .
C6 H8 3.2913 no .
C6 H10 3.3211 no .
C6 H17 3.3880 no .
C6 H49A 3.0872 no .
C7 H1A 2.8675 no .
C7 H1B 2.9769 no .
C7 H9 3.2900 no .
C7 H11 3.2969 no .
C7 H49A 3.2341 no .
C8 H10 3.2508 no .
C8 H49A 3.2864 no .
C9 H7 3.2920 no .
C9 H11 3.2735 no .
C9 H49A 3.1885 no .
C10 H8 3.2432 no .
C10 H49A 3.0042 no .
C11 H7 3.2989 no .
C11 H9 3.2811 no .
C11 H17 3.0705 no .
C11 H49A 2.9177 no .
C12 H1B 2.8931 no .
C12 H11 3.3433 no .
C12 H14 3.2894 no .
C12 H16 3.2757 no .
C13 H1B 2.7423 no .
C13 H15 3.2508 no .
C13 H17 3.2945 no .
C14 H16 3.2388 no .
C15 H13 3.2512 no .
C15 H17 3.2532 no .
C16 H14 3.2395 no .
C17 H11 3.0705 no .
C17 H13 3.2933 no .
C17 H15 3.2530 no .
C18 H1B 2.8511 no .
C18 H2A 2.8815 no .
C18 H3A 2.9868 no .
C18 H13 2.7869 no .
C18 H20 3.2828 no .
C18 H22 3.2947 no .
C19 H13 3.2963 no .
C19 H21 3.2790 no .
C19 H23 3.2708 no .
C19 H29 3.1671 no .
C20 H22 3.2310 no .
C21 H19 3.2738 no .
C21 H23 3.2819 no .
C22 H13 3.3131 no .
C22 H20 3.2279 no .
C23 H1B 2.9370 no .
C23 H2A 2.7353 no .
C23 H3A 3.4061 no .
C23 H13 2.7857 no .
C23 H19 3.2669 no .
C23 H21 3.2919 no .
C24 H3A 3.3499 no .
C24 H4B 2.8234 no .
C24 H5A 2.9268 no .
C24 H26 3.2732 no .
C24 H28 3.2508 no .
C25 H4B 3.0773 no .
C25 H5A 2.8025 no .
C25 H27 3.3038 no .
C25 H29 3.3057 no .
C25 H41 3.2737 no .
C26 H28 3.2005 no .
C27 H25 3.2989 no .
C27 H29 3.2792 no .
C28 H26 3.2030 no .
C29 H3A 3.5292 no .
C29 H19 3.5379 no .
C29 H25 3.2991 no .
C29 H27 3.2841 no .
C30 H5A 3.1210 no .
C30 H5B 2.7714 no .
C30 H32 3.2989 no .
C30 H34 3.3068 no .
C30 H41 3.4781 no .
C31 H5B 2.7233 no .
C31 H33 3.2893 no .
C31 H35 3.2428 no .
C31 H58A 3.2524 no .
C32 H34 3.2732 no .
C32 H58A 3.0609 no .
C33 H31 3.2839 no .
C33 H35 3.2518 no .
C34 H32 3.2720 no .
C34 H59B 3.1293 no .
C35 H31 3.2484 no .
C35 H33 3.2580 no .
C35 H59B 2.9184 no .
C36 H5A 2.9116 no .
C36 H35 2.6044 no .
C36 H38 3.2870 no .
C36 H40 3.2798 no .
C37 H35 2.9989 no .
C37 H39 3.3023 no .
C37 H41 3.2895 no .
C38 H40 3.2658 no .
C39 H37 3.3020 no .
C39 H41 3.2747 no .
C40 H38 3.2634 no .
C41 H5A 2.8012 no .
C41 H25 3.2743 no .
C41 H35 3.0849 no .
C41 H37 3.2905 no .
C41 H39 3.2792 no .
C42 H11 2.9200 no .
C42 H49A 3.3923 no .
C42 H49B 3.3051 no .
C42 H50A 3.2697 no .
C42 H50B 3.2490 no .
C43 H45 3.2762 no .
C43 H47 3.2668 no .
C43 H49A 2.7937 no .
C43 H49B 2.7523 no .
C43 H49C 3.3139 no .
C43 H50A 2.8038 no .
C43 H50B 2.7786 no .
C43 H50C 3.3445 no .
C43 H58B 3.4321 no .
C43 H58C 2.6982 no .
C44 H46 3.2791 no .
C44 H58B 3.2817 no .
C44 H58C 3.1204 no .
C45 H47 3.2644 no .
C45 H49A 3.1715 no .
C45 H49B 3.1732 no .
C45 H49C 2.5829 no .
C45 H58B 3.2318 no .
C46 H58B 3.3498 no .
C47 H45 3.2711 no .
C47 H50A 3.1592 no .
C47 H50B 3.1859 no .
C47 H50C 2.6100 no .
C47 H58B 3.4974 no .
C47 H58C 3.4655 no .
C48 H46 3.2751 no .
C48 H58B 3.5559 no .
C48 H58C 2.9046 no .
C49 H45 2.7219 no .
C50 H47 2.7229 no .
C50 H58C 3.4878 no .
C51 H31 3.5228 no .
C51 H50A 3.2476 no .
C51 H58C 3.1419 no .
C51 H59B 3.3887 no .
C51 H59C 3.1012 no .
C52 H50A 3.4352 no .
C52 H54 3.2449 no .
C52 H56 3.2693 no .
C52 H58A 2.8918 no .
C52 H58B 3.2901 no .
C52 H58C 2.6425 no .
C52 H59A 3.3509 no .
C52 H59B 2.9002 no .
C52 H59C 2.7408 no .
C53 H55 3.2543 no .
C54 H56 3.2578 no .
C54 H58A 3.0113 no .
C54 H58B 2.6136 no .
C54 H58C 3.2455 no .
C56 H54 3.2606 no .
C56 H59A 2.6254 no .
C56 H59B 3.0891 no .
C56 H59C 3.2526 no .
C57 H55 3.2986 no .
C58 H54 2.6918 no .
C59 H56 2.7302 no .
H1A H2A 2.8605 no .
H1A H2B 2.4525 no .
H1A H7 2.2897 no .
H1A H13 3.5908 no .
H1B H2A 2.8704 no .
H1B H2B 3.2901 no .
H1B H7 2.4212 no .
H1B H13 2.1039 no .
H1B H23 2.6526 no .
H2A H3A 2.4957 no .
H2A H3B 2.2717 no .
H2A H4A 3.5015 no .
H2A H23 2.1351 no .
H2B H3A 2.8668 no .
H2B H3B 2.4951 no .
H2B H4A 2.3972 no .
H2B H4B 3.5214 no .
H2B H23 3.5950 no .
H3A H4A 2.8721 no .
H3A H4B 2.4288 no .
H3A H23 3.4420 no .
H3A H29 3.3579 no .
H3B H4A 2.4238 no .
H3B H4B 2.3068 no .
H4A H5A 3.0182 no .
H4A H5B 2.2607 no .
H4B H5A 2.9466 no .
H4B H5B 3.0478 no .
H4B H25 2.8589 no .
H5A H25 2.2029 no .
H5A H31 3.4622 no .
H5A H41 2.2006 no .
H5B H31 2.2102 no .
H5B H41 3.5881 no .
H7 H8 2.3589 no .
H8 H9 2.3295 no .
H9 H10 2.3022 no .
H10 H11 2.3894 no .
H10 H49A 3.4821 no .
H11 H17 2.5114 no .
H11 H49A 3.3304 no .
H13 H14 2.3360 no .
H13 H23 3.0332 no .
H14 H15 2.3120 no .
H15 H16 2.3158 no .
H16 H17 2.3315 no .
H19 H20 2.3352 no .
H19 H29 2.5939 no .
H20 H21 2.3371 no .
H21 H22 2.3086 no .
H22 H23 2.3736 no .
H25 H26 2.3529 no .
H25 H41 2.6791 no .
H26 H27 2.3752 no .
H27 H28 2.2613 no .
H28 H29 2.3411 no .
H31 H32 2.3759 no .
H31 H58A 3.1247 no .
H32 H33 2.3468 no .
H32 H58A 2.7970 no .
H33 H34 2.3303 no .
H34 H35 2.3454 no .
H34 H59B 3.1219 no .
H35 H37 3.2913 no .
H35 H41 3.3846 no .
H35 H59B 2.7548 no .
H37 H38 2.3596 no .
H38 H39 2.3585 no .
H39 H40 2.3297 no .
H40 H41 2.3442 no .
H45 H46 2.3093 no .
H45 H49A 3.3692 no .
H45 H49B 3.3936 no .
H45 H49C 2.3948 no .
H46 H47 2.3239 no .
H47 H50A 3.3612 no .
H47 H50B 3.4009 no .
H47 H50C 2.4182 no .
H49B H58C 3.3914 no .
H50A H58C 3.0279 no .
H54 H55 2.3130 no .
H54 H58A 3.1489 no .
H54 H58B 2.4371 no .
H54 H58C 3.5050 no .
H55 H56 2.3146 no .
H56 H59A 2.4477 no .
H56 H59B 3.2505 no .
H56 H59C 3.5028 no .
Br1 H54 3.2711 no 1_655
Br2 H19 3.3392 no 1_455
Br2 H20 3.0472 no 1_455
Br2 H28 3.3309 no 1_455
Cl1 H45 3.0539 no 1_655
Cl1 H49B 3.5718 no 1_655
Cl1 H49C 3.0638 no 1_655
Cl1 H58B 3.2767 no 1_655
Cl2 H32 3.1809 no 1_655
Cl2 H54 3.2056 no 1_655
Cl2 H58A 3.1250 no 1_655
Cl2 H58B 3.1805 no 1_655
Cl3 H26 3.4550 no .
Cl3 H34 3.2056 no 3_756
Cl3 H40 3.3143 no .
Cl3 H59A 3.4893 no 3_756
Cl4 H38 2.8331 no 3_856
Cl4 H39 3.3998 no 3_856
Cl4 H41 3.4613 no 1_655
Cl4 H56 3.3301 no 3_756
Cl4 H62A 3.2538 no .
Cl5 H16 3.3142 no 1_556
Cl5 H22 3.0915 no 4_555
Cl5 H26 3.4589 no .
Cl5 H59A 3.2528 no 3_756
Cl5 H62B 3.1579 no 1_455
Cl6 H10 3.2451 no 1_656
Cl6 H56 2.9844 no 3_756
Cl6 H60A 3.4941 no .
Cl6 H62A 3.0240 no .
Cl7 H38 3.3291 no 3_856
Cl7 H40 3.0979 no 1_655
Cl7 H55 3.3497 no 3_756
Cl7 H59A 3.5578 no 3_856
Cl8 H11 3.0694 no 1_656
Cl8 H17 3.1916 no 1_656
Cl8 H46 3.4516 no 1_756
Cl8 H50B 3.3379 no 1_656
Cl9 H46 3.0656 no 1_656
Cl9 H50B 3.5575 no 1_556
Cl9 H54 3.5139 no 3_656
Cl9 H55 3.3607 no 3_656
Cl9 H59C 3.3286 no 3_756
P5 H7 3.5183 no 4_555
P5 H23 3.5362 no 4_555
P5 H60A 3.4641 no 1_455
F1 H2A 3.0840 no 4_555
F1 H10 2.8321 no 1_556
F1 H23 2.7142 no 4_555
F1 H62A 2.9685 no 1_455
F1 H62B 2.8056 no 1_455
F2 H1A 2.9629 no 4_555
F2 H1B 2.8854 no 4_555
F2 H2A 2.9842 no 4_555
F2 H2B 3.5280 no 4_555
F2 H7 2.6092 no 4_555
F2 H10 3.1592 no 1_556
F2 H20 3.3756 no 4_455
F2 H21 2.8791 no 4_455
F2 H23 3.4522 no 4_555
F3 H10 3.1877 no 1_556
F3 H21 2.8310 no 4_455
F3 H27 2.9115 no 1_455
F3 H60A 2.3435 no 1_455
F3 H61B 2.5260 no 1_455
F3 H62A 3.5928 no 1_455
F4 H5A 2.7211 no .
F4 H25 2.7805 no .
F4 H41 2.9745 no .
F4 H60A 2.9426 no 1_455
F4 H60B 3.4665 no 1_455
F4 H62A 3.2178 no 1_455
F4 H62B 3.4826 no 1_455
F5 H1B 2.5859 no 4_555
F5 H4B 2.5321 no .
F5 H7 3.1454 no 4_555
F5 H13 3.0908 no 4_555
F5 H23 2.6873 no 4_555
F5 H25 2.8650 no .
F6 H4A 3.0916 no .
F6 H4B 3.0442 no .
F6 H5A 3.3700 no .
F6 H5B 3.3662 no .
F6 H7 2.9440 no 4_555
F6 H8 3.0182 no 4_555
F6 H27 2.5716 no 1_455
F6 H28 3.4424 no 1_455
F6 H60A 3.5489 no 1_455
C6 H3B 2.7867 no 4_554
C7 H3B 2.9073 no 4_554
C7 H4A 3.5405 no 4_554
C7 H4B 3.5085 no 4_554
C8 H3B 3.0486 no 4_554
C8 H4A 3.1250 no 4_554
C8 H15 3.1876 no 1_455
C9 H2A 3.4914 no 4_554
C9 H2B 3.1762 no 4_554
C9 H3B 3.1032 no 4_554
C9 H15 2.8919 no 1_455
C10 H2A 3.2217 no 4_554
C10 H2B 3.5524 no 4_554
C10 H3B 3.0338 no 4_554
C10 H61A 3.3078 no 1_454
C10 H61B 3.4000 no 1_454
C11 H3B 2.8904 no 4_554
C12 H3A 3.4376 no 4_554
C12 H3B 3.0215 no 4_554
C12 H49C 3.3810 no 1_655
C13 H3A 3.1237 no 4_554
C13 H3B 3.1895 no 4_554
C13 H4B 3.3741 no 4_554
C13 H49C 3.5582 no 1_655
C14 H3A 2.8181 no 4_554
C14 H3B 3.5509 no 4_554
C14 H49C 3.4153 no 1_655
C15 H3A 2.7868 no 4_554
C15 H8 3.5450 no 1_655
C15 H9 3.3044 no 1_655
C15 H49C 3.1366 no 1_655
C16 H3A 3.0890 no 4_554
C16 H3B 3.5290 no 4_554
C16 H45 3.3910 no 1_655
C16 H49C 2.9596 no 1_655
C16 H61A 3.1962 no 1_554
C17 H3A 3.4149 no 4_554
C17 H3B 3.2126 no 4_554
C17 H45 2.9542 no 1_655
C17 H49C 3.0685 no 1_655
C19 H15 3.5994 no 4_555
C20 H9 3.3083 no 4_655
C20 H15 3.5441 no 4_555
C21 H9 3.4839 no 4_655
C21 H16 3.5339 no 4_555
C21 H61B 3.1030 no 4_554
C22 H16 2.9878 no 4_555
C22 H26 3.2479 no 4_554
C22 H61B 3.3398 no 4_554
C23 H16 3.2496 no 4_555
C24 H14 3.3698 no 4_555
C25 H14 3.5396 no 4_555
C26 H14 3.5016 no 4_555
C26 H22 3.0543 no 4_555
C27 H14 3.2048 no 4_555
C27 H32 3.4652 no 1_655
C27 H60A 3.5886 no .
C27 H60B 3.5612 no .
C28 H8 3.3947 no 4_655
C28 H14 3.0198 no 4_555
C28 H31 3.4195 no 1_655
C28 H32 3.0635 no 1_655
C29 H14 3.1016 no 4_555
C29 H32 3.2363 no 1_655
C30 H60B 3.1084 no 1_455
C31 H28 3.4591 no 1_455
C31 H60B 3.0829 no 1_455
C32 H60B 3.0484 no 1_455
C33 H60B 3.0248 no 1_455
C34 H39 3.5814 no 3_756
C34 H60B 3.0324 no 1_455
C35 H39 3.2375 no 3_756
C35 H60B 3.0540 no 1_455
C37 H33 3.3758 no 1_655
C38 H33 2.7454 no 1_655
C38 H40 3.5588 no 3_756
C39 H33 2.8282 no 1_655
C39 H35 3.3885 no 3_756
C39 H39 3.4958 no 3_756
C40 H33 3.5182 no 1_655
C40 H39 3.4705 no 3_756
C44 H61A 2.9955 no 1_454
C45 H17 3.5384 no 1_455
C45 H61A 3.1659 no 1_454
C46 H59A 3.5574 no 3_655
C47 H59A 3.3791 no 3_655
C47 H59C 3.3954 no 3_655
C49 H61A 3.1861 no 1_454
C54 H37 3.5695 no 1_455
C54 H50C 3.4496 no 3_655
C55 H38 3.4255 no 1_455
C55 H50B 3.3212 no 3_655
C55 H50C 3.1942 no 3_655
C56 H47 3.5340 no 3_655
C56 H50B 3.4659 no 3_655
C56 H50C 3.2643 no 3_655
C57 H47 3.1259 no 3_655
C59 H47 3.1791 no 3_655
C60 H27 3.4223 no .
C61 H10 3.1078 no 1_656
C61 H16 3.1749 no 1_556
C61 H21 3.4506 no 4_555
C61 H22 3.4597 no 4_555
C63 H46 3.4301 no 1_656
C63 H50A 3.3523 no 3_756
C63 H50B 3.3560 no 3_756
C63 H50C 3.3940 no 3_756
C63 H54 3.5056 no 1_656
H1A F2 2.9629 no 4_554
H1B F2 2.8854 no 4_554
H1B F5 2.5859 no 4_554
H2A F1 3.0840 no 4_554
H2A F2 2.9842 no 4_554
H2A C9 3.4914 no 4_555
H2A C10 3.2217 no 4_555
H2A H10 3.1920 no 4_555
H2B F2 3.5280 no 4_554
H2B C9 3.1762 no 4_555
H2B C10 3.5524 no 4_555
H2B H9 3.0865 no 4_555
H3A C12 3.4376 no 4_555
H3A C13 3.1237 no 4_555
H3A C14 2.8181 no 4_555
H3A C15 2.7868 no 4_555
H3A C16 3.0890 no 4_555
H3A C17 3.4149 no 4_555
H3A H14 3.2184 no 4_555
H3A H15 3.1528 no 4_555
H3A H16 3.5867 no 4_555
H3B C6 2.7867 no 4_555
H3B C7 2.9073 no 4_555
H3B C8 3.0486 no 4_555
H3B C9 3.1032 no 4_555
H3B C10 3.0338 no 4_555
H3B C11 2.8904 no 4_555
H3B C12 3.0215 no 4_555
H3B C13 3.1895 no 4_555
H3B C14 3.5509 no 4_555
H3B C16 3.5290 no 4_555
H3B C17 3.2126 no 4_555
H3B H7 3.4503 no 4_555
H3B H11 3.4323 no 4_555
H3B H13 3.5730 no 4_555
H4A F6 3.0916 no .
H4A C7 3.5405 no 4_555
H4A C8 3.1250 no 4_555
H4A H8 3.0304 no 4_555
H4B F5 2.5321 no .
H4B F6 3.0442 no .
H4B C7 3.5085 no 4_555
H4B C13 3.3741 no 4_555
H4B H7 3.4663 no 4_555
H4B H13 3.2106 no 4_555
H5A F4 2.7211 no .
H5A F6 3.3700 no .
H5B F6 3.3662 no .
H5B H28 3.5297 no 1_455
H7 P5 3.5183 no 4_554
H7 F2 2.6092 no 4_554
H7 F5 3.1454 no 4_554
H7 F6 2.9440 no 4_554
H7 H3B 3.4503 no 4_554
H7 H4B 3.4663 no 4_554
H8 F6 3.0182 no 4_554
H8 C15 3.5450 no 1_455
H8 C28 3.3947 no 4_454
H8 H4A 3.0304 no 4_554
H8 H14 3.1336 no 1_455
H8 H15 2.9790 no 1_455
H8 H27 3.5965 no 4_454
H8 H28 2.8832 no 4_454
H9 C15 3.3044 no 1_455
H9 C20 3.3083 no 4_454
H9 C21 3.4839 no 4_454
H9 H2B 3.0865 no 4_554
H9 H15 2.4338 no 1_455
H9 H20 3.1099 no 4_454
H9 H21 3.4016 no 4_454
H10 Cl6 3.2451 no 1_454
H10 F1 2.8321 no 1_554
H10 F2 3.1592 no 1_554
H10 F3 3.1877 no 1_554
H10 C61 3.1078 no 1_454
H10 H2A 3.1920 no 4_554
H10 H21 3.5635 no 4_454
H10 H61A 2.9924 no 1_454
H10 H61B 2.7017 no 1_454
H11 Cl8 3.0694 no 1_454
H11 H3B 3.4323 no 4_554
H13 F5 3.0908 no 4_554
H13 H3B 3.5730 no 4_554
H13 H4B 3.2106 no 4_554
H14 C24 3.3698 no 4_554
H14 C25 3.5396 no 4_554
H14 C26 3.5016 no 4_554
H14 C27 3.2048 no 4_554
H14 C28 3.0198 no 4_554
H14 C29 3.1016 no 4_554
H14 H3A 3.2184 no 4_554
H14 H8 3.1336 no 1_655
H14 H28 3.4045 no 4_554
H14 H29 3.5051 no 4_554
H15 C8 3.1876 no 1_655
H15 C9 2.8919 no 1_655
H15 C19 3.5994 no 4_554
H15 C20 3.5441 no 4_554
H15 H3A 3.1528 no 4_554
H15 H8 2.9790 no 1_655
H15 H9 2.4338 no 1_655
H15 H49C 3.5845 no 1_655
H16 Cl5 3.3142 no 1_554
H16 C21 3.5339 no 4_554
H16 C22 2.9878 no 4_554
H16 C23 3.2496 no 4_554
H16 C61 3.1749 no 1_554
H16 H3A 3.5867 no 4_554
H16 H22 2.9819 no 4_554
H16 H23 3.4153 no 4_554
H16 H45 3.4138 no 1_655
H16 H49C 3.3322 no 1_655
H16 H61A 2.5642 no 1_554
H16 H61B 3.2788 no 1_554
H17 Cl8 3.1916 no 1_454
H17 C45 3.5384 no 1_655
H17 H45 2.6216 no 1_655
H17 H49C 3.4729 no 1_655
H19 Br2 3.3392 no 1_655
H20 Br2 3.0472 no 1_655
H20 F2 3.3756 no 4_654
H20 H9 3.1099 no 4_655
H21 F2 2.8791 no 4_654
H21 F3 2.8310 no 4_654
H21 C61 3.4506 no 4_554
H21 H9 3.4016 no 4_655
H21 H10 3.5635 no 4_655
H21 H26 3.5925 no 4_554
H21 H27 3.2542 no 4_554
H21 H61B 2.5200 no 4_554
H22 Cl5 3.0915 no 4_554
H22 C26 3.0543 no 4_554
H22 C61 3.4597 no 4_554
H22 H16 2.9819 no 4_555
H22 H26 2.5029 no 4_554
H22 H61B 2.9826 no 4_554
H23 P5 3.5362 no 4_554
H23 F1 2.7142 no 4_554
H23 F2 3.4522 no 4_554
H23 F5 2.6873 no 4_554
H23 H16 3.4153 no 4_555
H25 F4 2.7805 no .
H25 F5 2.8650 no .
H26 Cl3 3.4550 no .
H26 Cl5 3.4589 no .
H26 C22 3.2479 no 4_555
H26 H21 3.5925 no 4_555
H26 H22 2.5029 no 4_555
H26 H60A 3.5912 no .
H27 F3 2.9115 no 1_655
H27 F6 2.5716 no 1_655
H27 C60 3.4223 no .
H27 H8 3.5965 no 4_655
H27 H21 3.2542 no 4_555
H27 H60A 2.9210 no .
H27 H60B 3.1266 no .
H28 Br2 3.3309 no 1_655
H28 F6 3.4424 no 1_655
H28 C31 3.4591 no 1_655
H28 H5B 3.5297 no 1_655
H28 H8 2.8832 no 4_655
H28 H14 3.4045 no 4_555
H28 H31 2.8775 no 1_655
H28 H32 3.2065 no 1_655
H29 H14 3.5051 no 4_555
H29 H32 3.5208 no 1_655
H31 C28 3.4195 no 1_455
H31 H28 2.8775 no 1_455
H32 Cl2 3.1809 no 1_455
H32 C27 3.4652 no 1_455
H32 C28 3.0635 no 1_455
H32 C29 3.2363 no 1_455
H32 H28 3.2065 no 1_455
H32 H29 3.5208 no 1_455
H32 H60B 3.5758 no 1_455
H33 C37 3.3758 no 1_455
H33 C38 2.7454 no 1_455
H33 C39 2.8282 no 1_455
H33 C40 3.5182 no 1_455
H33 H38 2.8629 no 1_455
H33 H39 2.9753 no 1_455
H33 H60B 3.5491 no 1_455
H34 Cl3 3.2056 no 3_756
H34 H34 3.1136 no 3_656
H34 H39 3.2012 no 3_756
H34 H60B 3.5563 no 1_455
H35 C39 3.3885 no 3_756
H35 H39 2.4924 no 3_756
H35 H60B 3.5823 no 1_455
H37 C54 3.5695 no 1_655
H37 H54 3.1479 no 1_655
H37 H55 3.2473 no 1_655
H38 Cl4 2.8331 no 3_856
H38 Cl7 3.3291 no 3_856
H38 C55 3.4255 no 1_655
H38 H33 2.8629 no 1_655
H38 H40 3.4239 no 3_756
H38 H55 3.0690 no 1_655
H39 Cl4 3.3998 no 3_856
H39 C34 3.5814 no 3_756
H39 C35 3.2375 no 3_756
H39 C39 3.4958 no 3_756
H39 C40 3.4705 no 3_756
H39 H33 2.9753 no 1_655
H39 H34 3.2012 no 3_756
H39 H35 2.4924 no 3_756
H40 Cl3 3.3143 no .
H40 Cl7 3.0979 no 1_455
H40 C38 3.5588 no 3_756
H40 H38 3.4239 no 3_756
H41 Cl4 3.4613 no 1_455
H41 F4 2.9745 no .
H45 Cl1 3.0539 no 1_455
H45 C16 3.3910 no 1_455
H45 C17 2.9542 no 1_455
H45 H16 3.4138 no 1_455
H45 H17 2.6216 no 1_455
H45 H61A 3.2651 no 1_454
H46 Cl8 3.4516 no 1_354
H46 Cl9 3.0656 no 1_454
H46 C63 3.4301 no 1_454
H46 H59A 3.4346 no 3_655
H46 H59C 3.2683 no 3_655
H47 C56 3.5340 no 3_655
H47 C57 3.1259 no 3_655
H47 C59 3.1791 no 3_655
H47 H50A 3.5371 no 3_655
H47 H50C 3.0956 no 3_655
H47 H59A 3.1434 no 3_655
H47 H59C 2.8009 no 3_655
H49A H61A 2.7872 no 1_454
H49B Cl1 3.5718 no 1_455
H49C Cl1 3.0638 no 1_455
H49C C12 3.3810 no 1_455
H49C C13 3.5582 no 1_455
H49C C14 3.4153 no 1_455
H49C C15 3.1366 no 1_455
H49C C16 2.9596 no 1_455
H49C C17 3.0685 no 1_455
H49C H15 3.5845 no 1_455
H49C H16 3.3322 no 1_455
H49C H17 3.4729 no 1_455
H49C H61A 3.2747 no 1_454
H50A C63 3.3523 no 3_756
H50A H47 3.5371 no 3_655
H50B Cl8 3.3379 no 1_454
H50B Cl9 3.5575 no 1_554
H50B C55 3.3212 no 3_655
H50B C56 3.4659 no 3_655
H50B C63 3.3560 no 3_756
H50B H55 3.2088 no 3_655
H50B H56 3.4379 no 3_655
H50C C54 3.4496 no 3_655
H50C C55 3.1942 no 3_655
H50C C56 3.2643 no 3_655
H50C C63 3.3940 no 3_756
H50C H47 3.0956 no 3_655
H50C H50C 3.4518 no 3_655
H50C H55 3.5039 no 3_655
H50C H56 3.5944 no 3_655
H54 Br1 3.2711 no 1_455
H54 Cl2 3.2056 no 1_455
H54 Cl9 3.5139 no 3_656
H54 C63 3.5056 no 1_454
H54 H37 3.1479 no 1_455
H55 Cl7 3.3497 no 3_756
H55 Cl9 3.3607 no 3_656
H55 H37 3.2473 no 1_455
H55 H38 3.0690 no 1_455
H55 H50B 3.2088 no 3_655
H55 H50C 3.5039 no 3_655
H56 Cl4 3.3301 no 3_756
H56 Cl6 2.9844 no 3_756
H56 H50B 3.4379 no 3_655
H56 H50C 3.5944 no 3_655
H58A Cl2 3.1250 no 1_455
H58B Cl1 3.2767 no 1_455
H58B Cl2 3.1805 no 1_455
H59A Cl3 3.4893 no 3_756
H59A Cl5 3.2528 no 3_756
H59A Cl7 3.5578 no 3_856
H59A C46 3.5574 no 3_655
H59A C47 3.3791 no 3_655
H59A H46 3.4346 no 3_655
H59A H47 3.1434 no 3_655
H59C Cl9 3.3286 no 3_756
H59C C47 3.3954 no 3_655
H59C H46 3.2683 no 3_655
H59C H47 2.8009 no 3_655
H60A Cl6 3.4941 no .
H60A P5 3.4641 no 1_655
H60A F3 2.3435 no 1_655
H60A F4 2.9426 no 1_655
H60A F6 3.5489 no 1_655
H60A C27 3.5886 no .
H60A H26 3.5912 no .
H60A H27 2.9210 no .
H60A H61B 3.4232 no .
H60B F4 3.4665 no 1_655
H60B C27 3.5612 no .
H60B C30 3.1084 no 1_655
H60B C31 3.0829 no 1_655
H60B C32 3.0484 no 1_655
H60B C33 3.0248 no 1_655
H60B C34 3.0324 no 1_655
H60B C35 3.0540 no 1_655
H60B H27 3.1266 no .
H60B H32 3.5758 no 1_655
H60B H33 3.5491 no 1_655
H60B H34 3.5563 no 1_655
H60B H35 3.5823 no 1_655
H61A C10 3.3078 no 1_656
H61A C16 3.1962 no 1_556
H61A C44 2.9955 no 1_656
H61A C45 3.1659 no 1_656
H61A C49 3.1861 no 1_656
H61A H10 2.9924 no 1_656
H61A H16 2.5642 no 1_556
H61A H45 3.2651 no 1_656
H61A H49A 2.7872 no 1_656
H61A H49C 3.2747 no 1_656
H61B F3 2.5260 no 1_655
H61B C10 3.4000 no 1_656
H61B C21 3.1030 no 4_555
H61B C22 3.3398 no 4_555
H61B H10 2.7017 no 1_656
H61B H16 3.2788 no 1_556
H61B H21 2.5200 no 4_555
H61B H22 2.9826 no 4_555
H61B H60A 3.4232 no .
H62A Cl4 3.2538 no .
H62A Cl6 3.0240 no .
H62A F1 2.9685 no 1_655
H62A F3 3.5928 no 1_655
H62A F4 3.2178 no 1_655
H62B Cl5 3.1579 no 1_655
H62B F1 2.8056 no 1_655
H62B F4 3.4826 no 1_655

loop_
_geom_torsion_atom_site_label_1
_geom_torsion_atom_site_label_2
_geom_torsion_atom_site_label_3
_geom_torsion_atom_site_label_4
_geom_torsion
_geom_torsion_publ_flag
_geom_torsion_site_symmetry_1
_geom_torsion_site_symmetry_3
_geom_torsion_site_symmetry_4
Rh1 Hg1 Rh2 Cl1 0.285(18) no . . .
Rh1 Hg1 Rh2 Cl2 -88.72(3) no . . .
Rh1 Hg1 Rh2 P2 89.84(3) no . . .
Rh1 Hg1 Rh2 P3 -174.65(3) no . . .
Rh2 Hg1 Rh1 Br1 89.90(4) no . . .
Rh2 Hg1 Rh1 Cl1 -0.286(18) no . . .
Rh2 Hg1 Rh1 P1 -85.95(4) no . . .
Rh2 Hg1 Rh1 C42 179.35(3) no . . .
Rh1 Hg1 Rh3 Br1 -13.41(3) no . . .
Rh1 Hg1 Rh3 Cl2 79.37(4) no . . .
Rh1 Hg1 Rh3 P4 164.23(3) no . . .
Rh1 Hg1 Rh3 C51 -104.59(4) no . . .
Rh3 Hg1 Rh1 Br1 13.47(3) no . . .
Rh3 Hg1 Rh1 Cl1 -76.71(4) no . . .
Rh3 Hg1 Rh1 P1 -162.37(3) no . . .
Rh3 Hg1 Rh1 C42 102.92(4) no . . .
Br2 Hg1 Rh1 Br1 -137.20(4) no . . .
Br2 Hg1 Rh1 Cl1 132.62(5) no . . .
Br2 Hg1 Rh1 P1 46.96(5) no . . .
Br2 Hg1 Rh1 C42 -47.75(6) no . . .
Rh2 Hg1 Rh3 Br1 -90.00(4) no . . .
Rh2 Hg1 Rh3 Cl2 2.783(19) no . . .
Rh2 Hg1 Rh3 P4 87.65(4) no . . .
Rh2 Hg1 Rh3 C51 178.82(3) no . . .
Rh3 Hg1 Rh2 Cl1 86.24(3) no . . .
Rh3 Hg1 Rh2 Cl2 -2.762(19) no . . .
Rh3 Hg1 Rh2 P2 175.80(3) no . . .
Rh3 Hg1 Rh2 P3 -88.69(3) no . . .
Br2 Hg1 Rh2 Cl1 -133.88(4) no . . .
Br2 Hg1 Rh2 Cl2 137.12(5) no . . .
Br2 Hg1 Rh2 P2 -44.32(6) no . . .
Br2 Hg1 Rh2 P3 51.19(5) no . . .
Br2 Hg1 Rh3 Br1 134.89(5) no . . .
Br2 Hg1 Rh3 Cl2 -132.32(6) no . . .
Br2 Hg1 Rh3 P4 -47.46(5) no . . .
Br2 Hg1 Rh3 C51 43.72(6) no . . .
Hg1 Rh1 Br1 Rh3 -14.38(4) no . . .
Hg1 Rh1 Cl1 Rh2 0.31(5) no . . .
Hg1 Rh1 P1 C1 27.80(11) no . . .
Hg1 Rh1 P1 C6 -96.51(12) no . . .
Hg1 Rh1 P1 C12 147.80(9) no . . .
Br1 Rh1 Cl1 Rh2 -91.17(5) no . . .
Cl1 Rh1 Br1 Rh3 84.27(7) no . . .
C42 Rh1 Br1 Rh3 -96.7(3) no . . .
Cl1 Rh1 P1 C1 -70.58(12) no . . .
Cl1 Rh1 P1 C6 165.10(12) no . . .
Cl1 Rh1 P1 C12 49.41(11) no . . .
P1 Rh1 Cl1 Rh2 93.20(7) no . . .
C42 Rh1 P1 C1 110.4(3) no . . .
C42 Rh1 P1 C6 -13.9(3) no . . .
C42 Rh1 P1 C12 -129.6(3) no . . .
Hg1 Rh2 Cl1 Rh1 -0.31(5) no . . .
Hg1 Rh2 Cl2 Rh3 3.01(5) no . . .
Hg1 Rh2 P2 C1 -43.71(11) no . . .
Hg1 Rh2 P2 C2 74.13(12) no . . .
Hg1 Rh2 P2 C18 -166.20(10) no . . .
Hg1 Rh2 P3 C4 -78.71(12) no . . .
Hg1 Rh2 P3 C5 39.93(11) no . . .
Hg1 Rh2 P3 C24 161.51(9) no . . .
Cl1 Rh2 Cl2 Rh3 -95.85(8) no . . .
Cl2 Rh2 Cl1 Rh1 98.81(7) no . . .
Cl1 Rh2 P2 C1 55.44(13) no . . .
Cl1 Rh2 P2 C2 173.29(12) no . . .
Cl1 Rh2 P2 C18 -67.04(11) no . . .
P2 Rh2 Cl1 Rh1 -87.11(8) no . . .
Cl2 Rh2 P3 C4 -178.14(13) no . . .
Cl2 Rh2 P3 C5 -59.50(12) no . . .
Cl2 Rh2 P3 C24 62.08(10) no . . .
P3 Rh2 Cl2 Rh3 92.18(8) no . . .
P2 Rh2 P3 C4 8.09(14) no . . .
P2 Rh2 P3 C5 126.73(13) no . . .
P2 Rh2 P3 C24 -111.69(10) no . . .
P3 Rh2 P2 C1 -133.24(12) no . . .
P3 Rh2 P2 C2 -15.40(13) no . . .
P3 Rh2 P2 C18 104.27(11) no . . .
Hg1 Rh3 Br1 Rh1 14.51(4) no . . .
Hg1 Rh3 Cl2 Rh2 -3.00(5) no . . .
Hg1 Rh3 P4 C5 -34.93(12) no . . .
Hg1 Rh3 P4 C30 83.38(11) no . . .
Hg1 Rh3 P4 C36 -159.06(10) no . . .
Br1 Rh3 Cl2 Rh2 89.19(5) no . . .
Cl2 Rh3 Br1 Rh1 -85.12(6) no . . .
C51 Rh3 Br1 Rh1 103.4(3) no . . .
Cl2 Rh3 P4 C5 64.46(12) no . . .
Cl2 Rh3 P4 C30 -177.24(11) no . . .
Cl2 Rh3 P4 C36 -59.68(11) no . . .
P4 Rh3 Cl2 Rh2 -94.28(7) no . . .
C51 Rh3 P4 C5 -123.8(3) no . . .
C51 Rh3 P4 C30 -5.5(3) no . . .
C51 Rh3 P4 C36 112.0(3) no . . .
C63 Cl9 C63 Cl9 0.0(14) no . 3_757 3_757
C63 Cl9 C63 C63 -0.0(10) no . 3_757 .
C63 Cl9 C63 Cl9 -0.0(14) no 3_757 . 3_757
C63 Cl9 C63 C63 -0.0(10) no 3_757 . 3_757
Rh1 P1 C1 P2 39.6(6) no . . .
Rh1 P1 C6 C7 138.3(5) no . . .
Rh1 P1 C6 C11 -48.7(7) no . . .
Rh1 P1 C12 C13 -134.8(6) no . . .
Rh1 P1 C12 C17 52.1(7) no . . .
C1 P1 C6 C7 9.0(7) no . . .
C1 P1 C6 C11 -178.0(6) no . . .
C6 P1 C1 P2 172.1(5) no . . .
C1 P1 C12 C13 -10.0(8) no . . .
C1 P1 C12 C17 176.9(6) no . . .
C12 P1 C1 P2 -82.6(6) no . . .
C6 P1 C12 C13 97.8(7) no . . .
C6 P1 C12 C17 -75.3(7) no . . .
C12 P1 C6 C7 -100.8(7) no . . .
C12 P1 C6 C11 72.2(6) no . . .
Rh2 P2 C1 P1 -31.3(6) no . . .
Rh2 P2 C2 C3 49.6(6) no . . .
Rh2 P2 C18 C19 13.4(7) no . . .
Rh2 P2 C18 C23 -170.2(4) no . . .
C1 P2 C2 C3 176.9(5) no . . .
C2 P2 C1 P1 -158.9(5) no . . .
C1 P2 C18 C19 -115.5(6) no . . .
C1 P2 C18 C23 60.9(6) no . . .
C18 P2 C1 P1 94.8(6) no . . .
C2 P2 C18 C19 141.3(6) no . . .
C2 P2 C18 C23 -42.3(7) no . . .
C18 P2 C2 C3 -74.9(6) no . . .
Rh2 P3 C4 C3 -32.5(7) no . . .
Rh2 P3 C5 P4 30.7(6) no . . .
Rh2 P3 C24 C25 -158.5(5) no . . .
Rh2 P3 C24 C29 22.3(6) no . . .
C4 P3 C5 P4 161.5(5) no . . .
C5 P3 C4 C3 -160.3(6) no . . .
C4 P3 C24 C25 71.3(7) no . . .
C4 P3 C24 C29 -107.8(6) no . . .
C24 P3 C4 C3 89.6(6) no . . .
C5 P3 C24 C25 -31.3(7) no . . .
C5 P3 C24 C29 149.6(5) no . . .
C24 P3 C5 P4 -91.4(6) no . . .
Rh3 P4 C5 P3 -33.3(6) no . . .
Rh3 P4 C30 C31 -74.6(6) no . . .
Rh3 P4 C30 C35 98.8(6) no . . .
Rh3 P4 C36 C37 -22.3(7) no . . .
Rh3 P4 C36 C41 160.6(5) no . . .
C5 P4 C30 C31 51.3(7) no . . .
C5 P4 C30 C35 -135.3(6) no . . .
C30 P4 C5 P3 -158.9(5) no . . .
C5 P4 C36 C37 -150.5(6) no . . .
C5 P4 C36 C41 32.5(8) no . . .
C36 P4 C5 P3 92.3(6) no . . .
C30 P4 C36 C37 102.1(7) no . . .
C30 P4 C36 C41 -74.9(7) no . . .
C36 P4 C30 C31 163.7(6) no . . .
C36 P4 C30 C35 -22.9(7) no . . .
P2 C2 C3 C4 -79.6(8) no . . .
C2 C3 C4 P3 69.4(9) no . . .
P1 C6 C7 C8 169.1(6) no . . .
P1 C6 C11 C10 -168.9(5) no . . .
C7 C6 C11 C10 4.4(12) no . . .
C11 C6 C7 C8 -3.8(12) no . . .
C6 C7 C8 C9 1.1(13) no . . .
C7 C8 C9 C10 1.0(14) no . . .
C8 C9 C10 C11 -0.4(14) no . . .
C9 C10 C11 C6 -2.3(13) no . . .
P1 C12 C13 C14 -175.1(6) no . . .
P1 C12 C17 C16 173.0(6) no . . .
C13 C12 C17 C16 -0.4(13) no . . .
C17 C12 C13 C14 -2.0(13) no . . .
C12 C13 C14 C15 3.0(14) no . . .
C13 C14 C15 C16 -1.6(16) no . . .
C14 C15 C16 C17 -0.9(16) no . . .
C15 C16 C17 C12 1.8(15) no . . .
P2 C18 C19 C20 175.2(5) no . . .
P2 C18 C23 C22 -176.5(5) no . . .
C19 C18 C23 C22 -0.0(12) no . . .
C23 C18 C19 C20 -1.2(12) no . . .
C18 C19 C20 C21 2.1(14) no . . .
C19 C20 C21 C22 -1.7(15) no . . .
C20 C21 C22 C23 0.5(15) no . . .
C21 C22 C23 C18 0.4(14) no . . .
P3 C24 C25 C26 178.2(5) no . . .
P3 C24 C29 C28 -179.6(5) no . . .
C25 C24 C29 C28 1.2(12) no . . .
C29 C24 C25 C26 -2.7(12) no . . .
C24 C25 C26 C27 5.0(13) no . . .
C25 C26 C27 C28 -5.9(14) no . . .
C26 C27 C28 C29 4.6(15) no . . .
C27 C28 C29 C24 -2.3(14) no . . .
P4 C30 C31 C32 173.0(6) no . . .
P4 C30 C35 C34 -172.7(6) no . . .
C31 C30 C35 C34 0.8(13) no . . .
C35 C30 C31 C32 -0.5(13) no . . .
C30 C31 C32 C33 -0.2(15) no . . .
C31 C32 C33 C34 0.6(16) no . . .
C32 C33 C34 C35 -0.3(16) no . . .
C33 C34 C35 C30 -0.4(15) no . . .
P4 C36 C37 C38 -175.7(6) no . . .
P4 C36 C41 C40 179.0(6) no . . .
C37 C36 C41 C40 2.0(14) no . . .
C41 C36 C37 C38 1.4(13) no . . .
C36 C37 C38 C39 -3.3(14) no . . .
C37 C38 C39 C40 1.8(15) no . . .
C38 C39 C40 C41 1.7(16) no . . .
C39 C40 C41 C36 -3.6(16) no . . .
N1 C43 C44 C45 -179.6(7) no . . .
N1 C43 C44 C49 -2.8(12) no . . .
N1 C43 C48 C47 179.5(7) no . . .
N1 C43 C48 C50 0.0(12) no . . .
C44 C43 C48 C47 1.4(13) no . . .
C44 C43 C48 C50 -178.1(7) no . . .
C48 C43 C44 C45 -1.4(12) no . . .
C48 C43 C44 C49 175.4(7) no . . .
C43 C44 C45 C46 0.0(12) no . . .
C49 C44 C45 C46 -176.8(8) no . . .
C44 C45 C46 C47 1.4(14) no . . .
C45 C46 C47 C48 -1.4(16) no . . .
C46 C47 C48 C43 0.0(14) no . . .
C46 C47 C48 C50 179.5(8) no . . .
N2 C52 C53 C54 -176.8(7) no . . .
N2 C52 C53 C58 0.9(12) no . . .
N2 C52 C57 C56 176.0(7) no . . .
N2 C52 C57 C59 -1.8(12) no . . .
C53 C52 C57 C56 -1.8(12) no . . .
C53 C52 C57 C59 -179.6(7) no . . .
C57 C52 C53 C54 0.9(12) no . . .
C57 C52 C53 C58 178.6(7) no . . .
C52 C53 C54 C55 1.2(13) no . . .
C58 C53 C54 C55 -176.5(8) no . . .
C53 C54 C55 C56 -2.3(16) no . . .
C54 C55 C56 C57 1.2(17) no . . .
C55 C56 C57 C52 0.8(14) no . . .
C55 C56 C57 C59 178.5(9) no . . .
Cl9 C63 C63 Cl9 -180(1045550) no . 3_757 3_757
Cl9 C63 C63 Cl9 -0.00(18) no . 3_757 .
Cl9 C63 C63 Cl9 0.00(18) no 3_757 3_757 3_757
Cl9 C63 C63 Cl9 180(1025583) no 3_757 3_757 .
